data_7718535
loop_
_publ_author_name
'Parmar, Vijay S.'
'Gransbury, Gemma K.'
'Corner, Sophie C.'
'Chou, Wei-Hao'
'Hill, Stephen'
'Winpenny, Richard E. P.'
'Chilton, Nicholas F.'
'Mills, David P.'

_publ_section_title
;
 Direct characterisation of <i>m</i><sub><i>J</i></sub> = &#xb1;15/2
 ground state in octahedral Dy(III) single-molecule magnets.
;
_journal_issue 19
_journal_name_full 'Dalton transactions (Cambridge, England : 2003)'
_journal_page_first 7616
_journal_page_last 7620
_journal_paper_doi 10.1039/d5dt00862j
_journal_volume 54
_journal_year 2025
_chemical_formula_moiety 'C84 H90 Br Dy O5, 3(C3 H7)'
_chemical_formula_sum 'C93 H111 Br Dy O5'
_chemical_formula_weight 1551.22
_chemical_name_systematic '[Dy(OPh*)2(THF)3Br]'
_chemical_properties_physical Air-sensitive,Moisture-sensitive
_space_group_crystal_system triclinic
_space_group_IT_number 2
_space_group_name_Hall '-P 1'
_space_group_name_H-M_alt 'P -1'
_atom_sites_solution_hydrogens geom
_atom_sites_solution_primary dual
_atom_sites_solution_secondary difmap
_audit_creation_date 2024-06-28
_audit_creation_method
;
Olex2 1.2
(compiled 2018.05.29 svn.r3508 for OlexSys, GUI svn.r5506)
;
_audit_update_record
;
2024-06-28 deposited with the CCDC.	2025-04-17 downloaded from the CCDC.
;
_cell_angle_alpha 105.495(4)
_cell_angle_beta 93.553(3)
_cell_angle_gamma 94.744(3)
_cell_formula_units_Z 2
_cell_length_a 12.1093(4)
_cell_length_b 15.3634(7)
_cell_length_c 23.6294(9)
_cell_measurement_reflns_used 11252
_cell_measurement_temperature 150.03(10)
_cell_measurement_theta_max 27.5010
_cell_measurement_theta_min 1.9600
_cell_volume 4205.5(3)
_computing_cell_refinement 'CrysAlisPro 1.171.40.7b (Rigaku OD, 2018)'
_computing_data_collection 'CrysAlisPro 1.171.40.7b (Rigaku OD, 2018)'
_computing_data_reduction 'CrysAlisPro 1.171.40.7b (Rigaku OD, 2018)'
_computing_molecular_graphics 'Olex2 (Dolomanov et al., 2009)'
_computing_publication_material 'Olex2 (Dolomanov et al., 2009)'
_computing_structure_refinement 'SHELXL 2019/3 (Sheldrick, 2015)'
_computing_structure_solution 'ShelXT (Sheldrick, 2015)'
_diffrn_ambient_environment N~2~
_diffrn_ambient_temperature 150.03(10)
_diffrn_detector 'CCD plate'
_diffrn_detector_area_resol_mean 8.0714
_diffrn_detector_type Eos
_diffrn_measured_fraction_theta_full 0.999
_diffrn_measured_fraction_theta_max 0.999
_diffrn_measurement_details
;
List of Runs (angles in degrees, time in seconds):

  # Type    Start    End  Width  t~exp~   \w     \q     \k     \f   Frames
#--------------------------------------------------------------------------
  1  \w    -72.00   0.00   1.00    6.58    --  -18.77 -19.00-150.00   72
  2  \w    -16.00  12.00   1.00    6.58    --  -18.77 -99.00 120.00   28
  3  \w    -12.00  16.00   1.00    6.58    --  -18.77 -99.00 -60.00   28
  4  \w    -76.00 -43.00   1.00    6.58    --  -18.77-178.00  60.00   33
  5  \w    -86.00   3.00   1.00    6.58    --  -18.77 -57.00-180.00   89
  6  \w      1.00  91.00   1.00    6.58    --   20.02  38.00   0.00   90
  7  \w      8.00  87.00   1.00    6.58    --   20.02  57.00  60.00   79
  8  \w     44.00  96.00   1.00    6.58    --   20.02 178.00-180.00   52
;
_diffrn_measurement_device 'four-circle diffractometer'
_diffrn_measurement_device_type 'SuperNova, Single source at offset/far, Eos'
_diffrn_measurement_method '\w scans'
_diffrn_orient_matrix_type 'CrysAlisPro convention (1999,Acta A55,543-557)'
_diffrn_orient_matrix_UB_11 -0.0020365000
_diffrn_orient_matrix_UB_12 -0.0477672000
_diffrn_orient_matrix_UB_13 -0.0050921000
_diffrn_orient_matrix_UB_21 0.0262110000
_diffrn_orient_matrix_UB_22 -0.0031998000
_diffrn_orient_matrix_UB_23 -0.0264022000
_diffrn_orient_matrix_UB_31 0.0528220000
_diffrn_orient_matrix_UB_32 0.0052990000
_diffrn_orient_matrix_UB_33 0.0159625000
_diffrn_radiation_monochromator mirror
_diffrn_radiation_probe x-ray
_diffrn_radiation_type 'Mo K\a'
_diffrn_radiation_wavelength 0.71073
_diffrn_reflns_av_R_equivalents 0.0593
_diffrn_reflns_av_unetI/netI 0.0948
_diffrn_reflns_Laue_measured_fraction_full 0.999
_diffrn_reflns_Laue_measured_fraction_max 0.999
_diffrn_reflns_limit_h_max 15
_diffrn_reflns_limit_h_min -15
_diffrn_reflns_limit_k_max 19
_diffrn_reflns_limit_k_min -18
_diffrn_reflns_limit_l_max 22
_diffrn_reflns_limit_l_min -29
_diffrn_reflns_number 36781
_diffrn_reflns_point_group_measured_fraction_full 0.999
_diffrn_reflns_point_group_measured_fraction_max 0.999
_diffrn_reflns_theta_full 25.242
_diffrn_reflns_theta_max 26.372
_diffrn_reflns_theta_min 1.846
_diffrn_source 'micro-focus sealed X-ray tube'
_diffrn_source_type 'SuperNova (Mo) X-ray Source'
_exptl_absorpt_coefficient_mu 1.412
_exptl_absorpt_correction_T_max 1.000
_exptl_absorpt_correction_T_min 0.826
_exptl_absorpt_correction_type gaussian
_exptl_absorpt_process_details
;
CrysAlisPro 1.171.40.7b (Rigaku Oxford Diffraction, 2018)
Numerical absorption correction based on gaussian integration over
			a multifaceted crystal model
Empirical absorption correction using spherical harmonics,
 implemented in SCALE3 ABSPACK scaling algorithm.
;
_exptl_crystal_colour 'clear colourless'
_exptl_crystal_colour_lustre clear
_exptl_crystal_colour_primary colourless
_exptl_crystal_density_diffrn 1.225
_exptl_crystal_description block
_exptl_crystal_F_000 1620
_exptl_crystal_preparation 'Magnetic properties'
_exptl_crystal_size_max 0.204
_exptl_crystal_size_mid 0.144
_exptl_crystal_size_min 0.118
_refine_diff_density_max 1.253
_refine_diff_density_min -1.117
_refine_diff_density_rms 0.112
_refine_ls_extinction_method none
_refine_ls_goodness_of_fit_ref 1.044
_refine_ls_hydrogen_treatment constr
_refine_ls_matrix_type full
_refine_ls_number_parameters 1071
_refine_ls_number_reflns 17189
_refine_ls_number_restraints 2119
_refine_ls_restrained_S_all 1.028
_refine_ls_R_factor_all 0.0728
_refine_ls_R_factor_gt 0.0511
_refine_ls_shift/su_max 0.001
_refine_ls_shift/su_mean 0.000
_refine_ls_structure_factor_coef Fsqd
_refine_ls_weighting_details 'w=1/[\s^2^(Fo^2^)+(0.0475P)^2^] where P=(Fo^2^+2Fc^2^)/3'
_refine_ls_weighting_scheme calc
_refine_ls_wR_factor_gt 0.1133
_refine_ls_wR_factor_ref 0.1277
_reflns_Friedel_coverage 0.000
_reflns_number_gt 13384
_reflns_number_total 17189
_reflns_threshold_expression 'I > 2\s(I)'
_cod_data_source_file d5dt00862j2.cif
_cod_data_source_block adpm620
_cod_depositor_comments
;
The following automatic conversions were performed:

data item '_atom_sites_solution_secondary' value 'diffmap' was
changed to 'difmap'.

Automatic conversion script
Id: cif_fix_values 8170 2020-07-09 18:12:32Z antanas 

 Adding full bibliography for 7718533--7718536.cif.
;
_cod_database_code 7718535
_manchester_internal_diff_code adpm620
_manchester_internal_coll_client VP
_manchester_internal_coll_date 19/02/20
_manchester_internal_process_date 19/02/20
_manchester_internal_process_user VP
_manchester_internal_solution_date 19/02/20
_manchester_internal_solution_user VP
_manchester_internal_refinement_date 26/06/24
_manchester_internal_refinement_user VP/SCC
_manchester_internal_validation_date 26/06/24
_manchester_internal_validation_user SCC
_shelx_shelxl_version_number 2019/3
_chemical_oxdiff_formula 'C H O Dy Br'
_shelx_space_group_comment
;
The symmetry employed for this shelxl refinement is uniquely defined
by the following loop, which should always be used as a source of
symmetry information in preference to the above space-group names.
They are only intended as comments.
;
_shelx_estimated_absorpt_t_max 0.851
_shelx_estimated_absorpt_t_min 0.762
_reflns_odcompleteness_completeness 99.94
_reflns_odcompleteness_iscentric 1
_reflns_odcompleteness_theta 26.32
_olex2_refinement_description
;
1. Fixed Uiso
 At 1.2 times of:
  All C(H) groups, All C(H,H) groups, All C(H,H,H,H) groups
 At 1.5 times of:
  All C(H,H,H) groups
2. Restrained distances
 C34-C33 \\sim C34A-C33A \\sim C35-C33 \\sim C35A-C33A \\sim C36A-C33A \\sim
C36-C33 \\sim C70A-C69 ~
 C70-C69 \\sim C71A-C69 \\sim C71-C69 \\sim C72A-C69 \\sim C72-C69
 with sigma of 0.02
 C89-C88 \\sim C90-C89 \\sim C91-C90 \\sim C92-C91 \\sim C93-C92 \\sim
C89A-C88A \\sim C90A-C89A ~
 C91A-C90A \\sim C92A-C91A \\sim C93A-C92A
 with sigma of 0.02
 C93A-C91A \\sim C92A-C90A \\sim C91A-C89A \\sim C90A-C88A \\sim C93-C91 \\sim
C92-C90 \\sim C91-C89 ~
 C90-C88
 with sigma of 0.02
 C82-C81A \\sim C82-C81
 with sigma of 0.02
 C4-C33 \\sim C4-C33A \\sim C27-C20 \\sim C27A-C20
 with sigma of 0.02
 O5-C81A \\sim O5-C81
 with sigma of 0.02
 C35-C34 \\sim C36-C35 \\sim C36-C34 \\sim C36A-C34A \\sim C35A-C34A \\sim
C36A-C35A
 with sigma of 0.02
3. Uiso/Uaniso restraints and constraints
All non-hydrogen atoms have similar U: within 2A with sigma of 0.04 and sigma
for terminal atoms of 0.08
Uanis(C35) \\sim Ueq: with sigma of 0.005 and sigma for terminal atoms of 0.01
4. Rigid body (RIGU) restrains
 All non-hydrogen atoms
 with sigma for 1-2 distances of 0.002 and sigma for 1-3 distances of 0.002
5. Others
 Sof(H20a)=Sof(C27A)=Sof(C32A)=Sof(H32A)=Sof(C31A)=Sof(H31A)=Sof(C30A)=
 Sof(H30A)=Sof(C29A)=Sof(H29A)=Sof(C28A)=Sof(H28A)=Sof(C33A)=Sof(C34A)=
 Sof(H34d)=Sof(H34e)=Sof(H34f)=Sof(C35)=Sof(H35a)=Sof(H35b)=Sof(H35c)=Sof(C36)=
 Sof(H36a)=Sof(H36b)=Sof(H36c)=Sof(C70A)=Sof(H70d)=Sof(H70e)=Sof(H70f)=
 Sof(C71A)=Sof(H71d)=Sof(H71e)=Sof(H71f)=Sof(C72A)=Sof(H72d)=Sof(H72e)=
 Sof(H72f)=Sof(C81A)=Sof(H81c)=Sof(H81d)=Sof(H82c)=Sof(H82d)=Sof(C88A)=
 Sof(H88d)=Sof(H88e)=Sof(H88f)=Sof(C89A)=Sof(H89c)=Sof(H89d)=Sof(C90A)=
 Sof(H90c)=Sof(H90d)=Sof(C91A)=Sof(H91c)=Sof(H91d)=Sof(C92A)=Sof(H92c)=
 Sof(H92d)=Sof(C93A)=Sof(H93d)=Sof(H93e)=Sof(H93f)=1-FVAR(1)
 Sof(H20)=Sof(C27)=Sof(C32)=Sof(H32)=Sof(C31)=Sof(H31)=Sof(C30)=Sof(H30)=
 Sof(C29)=Sof(H29)=Sof(C28)=Sof(H28)=Sof(C33)=Sof(C34)=Sof(H34a)=Sof(H34b)=
 Sof(H34c)=Sof(C35A)=Sof(H35d)=Sof(H35e)=Sof(H35f)=Sof(C36A)=Sof(H36d)=
 Sof(H36e)=Sof(H36f)=Sof(C70)=Sof(H70a)=Sof(H70b)=Sof(H70c)=Sof(C71)=Sof(H71a)=
 Sof(H71b)=Sof(H71c)=Sof(C72)=Sof(H72a)=Sof(H72b)=Sof(H72c)=Sof(C81)=Sof(H81a)=
 Sof(H81b)=Sof(H82a)=Sof(H82b)=Sof(C88)=Sof(H88b)=Sof(H88c)=Sof(H88a)=Sof(C89)=
 Sof(H89a)=Sof(H89b)=Sof(C90)=Sof(H90a)=Sof(H90b)=Sof(C91)=Sof(H91a)=Sof(H91b)=
 Sof(C92)=Sof(H92a)=Sof(H92b)=Sof(C93)=Sof(H93a)=Sof(H93b)=Sof(H93c)=FVAR(1)
6.a Ternary CH refined with riding coordinates:
 C7(H7), C20(H20), C20(H20a), C43(H43), C56(H56)
6.b Secondary CH2 refined with riding coordinates:
 C73(H73a,H73b), C74(H74a,H74b), C75(H75a,H75b), C76(H76a,H76b), C77(H77a,
 H77b), C78(H78a,H78b), C79(H79a,H79b), C80(H80a,H80b), C81(H81a,H81b),
 C81A(H81c,H81d), C82(H82a,H82b), C82(H82c,H82d), C83(H83a,H83b), C84(H84a,
 H84b), C86(H86a,H86b), C87(H87a,H87b), C89(H89a,H89b), C90(H90a,H90b),
 C91(H91a,H91b), C92(H92a,H92b), C89A(H89c,H89d), C90A(H90c,H90d), C91A(H91c,
 H91d), C92A(H92c,H92d)
6.c Me refined with riding coordinates:
 C88(H88b,H88c,H88a), C93(H93a,H93b,H93c), C88A(H88d,H88e,H88f), C93A(H93d,
 H93e,H93f)
6.d Aromatic/amide H refined with riding coordinates:
 C3(H3), C5(H5), C9(H9), C10(H10), C11(H11), C12(H12), C13(H13), C15(H15),
 C16(H16), C17(H17), C18(H18), C19(H19), C22(H22), C23(H23), C24(H24), C25(H25),
  C26(H26), C32(H32), C31(H31), C30(H30), C29(H29), C28(H28), C32A(H32A),
 C31A(H31A), C30A(H30A), C29A(H29A), C28A(H28A), C39(H39), C41(H41), C45(H45),
 C46(H46), C47(H47), C48(H48), C49(H49), C51(H51), C52(H52), C53(H53), C54(H54),
  C55(H55), C58(H58), C59(H59), C60(H60), C61(H61), C62(H62), C64(H64),
 C65(H65), C66(H66), C67(H67), C68(H68)
6.e Fitted hexagon refined as free rotating group:
 C27(C32,C31,C30,C29,C28), C27A(C32A,C31A,C30A,C29A,C28A)
6.f Idealised Me refined as rotating group:
 C34(H34a,H34b,H34c), C34A(H34d,H34e,H34f), C35(H35a,H35b,H35c), C35A(H35d,
 H35e,H35f), C36(H36a,H36b,H36c), C36A(H36d,H36e,H36f), C70(H70a,H70b,H70c),
 C70A(H70d,H70e,H70f), C71(H71a,H71b,H71c), C71A(H71d,H71e,H71f), C72(H72a,H72b,
 H72c), C72A(H72d,H72e,H72f), C85(H85a,H85b,H85c)
;
_olex2_submission_special_instructions 'No special instructions were received'
_oxdiff_exptl_absorpt_empirical_details
;
Empirical correction (ABSPACK) includes:
- Absorption correction using spherical harmonics
- Frame scaling
;
_oxdiff_exptl_absorpt_empirical_full_max 3.248
_oxdiff_exptl_absorpt_empirical_full_min 0.490

loop_
_space_group_symop_operation_xyz
'x, y, z'
'-x, -y, -z'

loop_
_atom_site_label
_atom_site_type_symbol
_atom_site_fract_x
_atom_site_fract_y
_atom_site_fract_z
_atom_site_U_iso_or_equiv
_atom_site_adp_type
_atom_site_occupancy
_atom_site_site_symmetry_order
_atom_site_calc_flag
_atom_site_refinement_flags_posn
_atom_site_refinement_flags_adp
_atom_site_refinement_flags_occupancy
_atom_site_disorder_assembly
_atom_site_disorder_group
Dy1 Dy 0.36731(2) 0.51590(2) 0.22736(2) 0.02682(7) Uani 1 1 d . U . . .
Br1 Br 0.17542(4) 0.39672(3) 0.17510(2) 0.04783(15) Uani 1 1 d . U . . .
O1 O 0.4908(2) 0.62821(18) 0.24070(13) 0.0278(6) Uani 1 1 d . U . . .
O2 O 0.4266(2) 0.43477(19) 0.27932(13) 0.0297(7) Uani 1 1 d . U . . .
O3 O 0.2702(2) 0.5792(2) 0.31052(13) 0.0338(7) Uani 1 1 d . U . . .
O4 O 0.2636(2) 0.61019(19) 0.17898(13) 0.0338(7) Uani 1 1 d . U . . .
O5 O 0.4568(3) 0.4206(2) 0.15019(16) 0.0518(9) Uani 1 1 d D U . . .
C1 C 0.5766(3) 0.6904(3) 0.24392(19) 0.0259(8) Uani 1 1 d . U . . .
C2 C 0.6076(3) 0.7614(3) 0.29629(19) 0.0287(9) Uani 1 1 d . U . . .
C3 C 0.7010(3) 0.8214(3) 0.2996(2) 0.0336(10) Uani 1 1 d . U . . .
H3 H 0.721173 0.867628 0.335305 0.040 Uiso 1 1 calc R . . . .
C4 C 0.7663(3) 0.8169(3) 0.2529(2) 0.0368(10) Uani 1 1 d D U . . .
C5 C 0.7323(3) 0.7505(3) 0.2013(2) 0.0354(10) Uani 1 1 d . U . . .
H5 H 0.774622 0.746869 0.168383 0.042 Uiso 1 1 calc R . . . .
C6 C 0.6388(3) 0.6885(3) 0.19518(19) 0.0285(9) Uani 1 1 d . U . . .
C7 C 0.5328(3) 0.7771(3) 0.34698(19) 0.0295(9) Uani 1 1 d . U . . .
H7 H 0.499640 0.716153 0.348691 0.035 Uiso 1 1 calc R . . . .
C8 C 0.4357(3) 0.8306(3) 0.33500(19) 0.0274(8) Uani 1 1 d . U . . .
C9 C 0.3413(3) 0.8266(3) 0.3659(2) 0.0374(10) Uani 1 1 d . U . . .
H9 H 0.336530 0.789692 0.392260 0.045 Uiso 1 1 calc R . . . .
C10 C 0.2544(4) 0.8770(3) 0.3577(2) 0.0453(12) Uani 1 1 d . U . . .
H10 H 0.190115 0.873783 0.378440 0.054 Uiso 1 1 calc R . . . .
C11 C 0.2599(4) 0.9312(3) 0.3203(2) 0.0473(12) Uani 1 1 d . U . . .
H11 H 0.200137 0.965489 0.315118 0.057 Uiso 1 1 calc R . . . .
C12 C 0.3536(4) 0.9354(3) 0.2901(2) 0.0433(11) Uani 1 1 d . U . . .
H12 H 0.358056 0.972595 0.263866 0.052 Uiso 1 1 calc R . . . .
C13 C 0.4407(3) 0.8861(3) 0.2979(2) 0.0338(10) Uani 1 1 d . U . . .
H13 H 0.505033 0.890429 0.277316 0.041 Uiso 1 1 calc R . . . .
C14 C 0.5965(3) 0.8232(3) 0.4068(2) 0.0311(9) Uani 1 1 d . U . . .
C15 C 0.5900(4) 0.9131(3) 0.4368(2) 0.0376(11) Uani 1 1 d . U . . .
H15 H 0.543498 0.948286 0.420020 0.045 Uiso 1 1 calc R . . . .
C16 C 0.6500(4) 0.9529(3) 0.4908(2) 0.0456(12) Uani 1 1 d . U . . .
H16 H 0.644389 1.014701 0.510639 0.055 Uiso 1 1 calc R . . . .
C17 C 0.7171(4) 0.9032(4) 0.5156(2) 0.0491(13) Uani 1 1 d . U . . .
H17 H 0.757986 0.930067 0.552701 0.059 Uiso 1 1 calc R . . . .
C18 C 0.7248(4) 0.8145(3) 0.4866(2) 0.0478(13) Uani 1 1 d . U . . .
H18 H 0.771425 0.779670 0.503593 0.057 Uiso 1 1 calc R . . . .
C19 C 0.6652(4) 0.7751(3) 0.4328(2) 0.0375(10) Uani 1 1 d . U . . .
H19 H 0.671856 0.713359 0.413177 0.045 Uiso 1 1 calc R . . . .
C20 C 0.5986(3) 0.6241(3) 0.13510(19) 0.0326(9) Uani 1 1 d D U . . .
H20 H 0.551674 0.573565 0.143978 0.039 Uiso 0.534(4) 1 calc R . P A 1
H20A H 0.560420 0.566991 0.140428 0.039 Uiso 0.466(4) 1 calc R . P A 2
C21 C 0.5195(3) 0.6661(3) 0.1000(2) 0.0351(10) Uani 1 1 d . U . . .
C22 C 0.5221(4) 0.7595(4) 0.1082(3) 0.0566(15) Uani 1 1 d . U . . .
H22 H 0.573515 0.799468 0.137616 0.068 Uiso 1 1 calc R . . . .
C23 C 0.4506(5) 0.7949(4) 0.0740(3) 0.081(2) Uani 1 1 d . U . . .
H23 H 0.453905 0.858824 0.080167 0.097 Uiso 1 1 calc R . . . .
C24 C 0.3757(5) 0.7393(5) 0.0316(3) 0.0767(19) Uani 1 1 d . U . . .
H24 H 0.327245 0.763749 0.008042 0.092 Uiso 1 1 calc R . . . .
C25 C 0.3717(4) 0.6467(4) 0.0234(3) 0.0626(15) Uani 1 1 d . U . . .
H25 H 0.319209 0.607024 -0.005498 0.075 Uiso 1 1 calc R . . . .
C26 C 0.4432(4) 0.6114(3) 0.0569(2) 0.0421(11) Uani 1 1 d . U . . .
H26 H 0.439877 0.547377 0.050104 0.050 Uiso 1 1 calc R . . . .
C27 C 0.6944(6) 0.5786(6) 0.1035(4) 0.031(2) Uani 0.534(4) 1 d D U P A 1
C32 C 0.7431(6) 0.5126(6) 0.1238(3) 0.037(2) Uani 0.534(4) 1 d G U P A 1
H32 H 0.714306 0.493578 0.155551 0.045 Uiso 0.534(4) 1 calc R . P A 1
C31 C 0.8339(5) 0.4744(4) 0.0977(3) 0.041(2) Uani 0.534(4) 1 d G U P A 1
H31 H 0.867150 0.429222 0.111562 0.050 Uiso 0.534(4) 1 calc R . P A 1
C30 C 0.8760(5) 0.5022(5) 0.0512(3) 0.038(2) Uani 0.534(4) 1 d G U P A 1
H30 H 0.938044 0.476044 0.033342 0.045 Uiso 0.534(4) 1 calc R . P A 1
C29 C 0.8273(6) 0.5682(5) 0.0309(3) 0.039(2) Uani 0.534(4) 1 d G U P A 1
H29 H 0.856096 0.587221 -0.000890 0.047 Uiso 0.534(4) 1 calc R . P A 1
C28 C 0.7365(6) 0.6064(6) 0.0570(4) 0.034(2) Uani 0.534(4) 1 d G U P A 1
H28 H 0.703253 0.651579 0.043099 0.041 Uiso 0.534(4) 1 calc R . P A 1
C27A C 0.6978(8) 0.6002(8) 0.0953(5) 0.041(3) Uani 0.466(4) 1 d D U P A 2
C32A C 0.7702(8) 0.5432(7) 0.1109(4) 0.056(3) Uani 0.466(4) 1 d G U P A 2
H32A H 0.758148 0.520290 0.143860 0.067 Uiso 0.466(4) 1 calc R . P A 2
C31A C 0.8602(7) 0.5196(7) 0.0783(5) 0.080(4) Uani 0.466(4) 1 d G U P A 2
H31A H 0.909692 0.480650 0.089020 0.096 Uiso 0.466(4) 1 calc R . P A 2
C30A C 0.8778(6) 0.5531(8) 0.0301(4) 0.082(4) Uani 0.466(4) 1 d G U P A 2
H30A H 0.939363 0.537009 0.007882 0.098 Uiso 0.466(4) 1 calc R . P A 2
C29A C 0.8054(8) 0.6101(8) 0.0145(4) 0.076(4) Uani 0.466(4) 1 d G U P A 2
H29A H 0.817489 0.633008 -0.018417 0.091 Uiso 0.466(4) 1 calc R . P A 2
C28A C 0.7154(8) 0.6337(8) 0.0471(5) 0.054(3) Uani 0.466(4) 1 d G U P A 2
H28A H 0.665944 0.672651 0.036422 0.065 Uiso 0.466(4) 1 calc R . P A 2
C33 C 0.8748(10) 0.8807(9) 0.2618(6) 0.053(3) Uani 0.534(4) 1 d D U P A 1
C33A C 0.8651(12) 0.8898(10) 0.2557(8) 0.060(4) Uani 0.466(4) 1 d D U P A 2
C34 C 0.9619(15) 0.8395(12) 0.2937(9) 0.106(6) Uani 0.534(4) 1 d D U P A 1
H34A H 1.031580 0.879701 0.302403 0.158 Uiso 0.534(4) 1 calc GR . P A 1
H34B H 0.975015 0.779950 0.268551 0.158 Uiso 0.534(4) 1 calc GR . P A 1
H34C H 0.934819 0.832421 0.330646 0.158 Uiso 0.534(4) 1 calc GR . P A 1
C34A C 0.9415(18) 0.8919(14) 0.3110(9) 0.115(7) Uani 0.466(4) 1 d D U P A 2
H34D H 0.998001 0.944239 0.319349 0.173 Uiso 0.466(4) 1 calc GR . P A 2
H34E H 0.977996 0.835885 0.303973 0.173 Uiso 0.466(4) 1 calc GR . P A 2
H34F H 0.896922 0.897039 0.344750 0.173 Uiso 0.466(4) 1 calc GR . P A 2
C35 C 0.8603(15) 0.9738(10) 0.3003(7) 0.074(4) Uani 0.466(4) 1 d D U P A 1
H35A H 0.853986 0.970993 0.340934 0.111 Uiso 0.466(4) 1 calc GR . P A 1
H35B H 0.792709 0.994929 0.285851 0.111 Uiso 0.466(4) 1 calc GR . P A 1
H35C H 0.924829 1.016051 0.299164 0.111 Uiso 0.466(4) 1 calc GR . P A 1
C35A C 0.8291(13) 0.9837(10) 0.2657(9) 0.125(7) Uani 0.534(4) 1 d D U P A 2
H35D H 0.785713 0.997143 0.300082 0.188 Uiso 0.534(4) 1 calc GR . P A 2
H35E H 0.783185 0.987126 0.230827 0.188 Uiso 0.534(4) 1 calc GR . P A 2
H35F H 0.894834 1.028123 0.272618 0.188 Uiso 0.534(4) 1 calc GR . P A 2
C36 C 0.915(3) 0.8854(19) 0.2038(8) 0.066(5) Uani 0.466(4) 1 d D U P A 1
H36A H 0.983231 0.927327 0.210762 0.098 Uiso 0.466(4) 1 calc GR . P A 1
H36B H 0.857815 0.907122 0.181378 0.098 Uiso 0.466(4) 1 calc GR . P A 1
H36C H 0.930729 0.824853 0.181330 0.098 Uiso 0.466(4) 1 calc GR . P A 1
C36A C 0.935(3) 0.8696(19) 0.2036(8) 0.072(5) Uani 0.534(4) 1 d D U P A 2
H36D H 0.994943 0.918965 0.208938 0.109 Uiso 0.534(4) 1 calc GR . P A 2
H36E H 0.888462 0.864247 0.167230 0.109 Uiso 0.534(4) 1 calc GR . P A 2
H36F H 0.967773 0.812424 0.200936 0.109 Uiso 0.534(4) 1 calc GR . P A 2
C37 C 0.4662(3) 0.3795(3) 0.30928(19) 0.0273(9) Uani 1 1 d . U . . .
C38 C 0.4117(3) 0.2921(3) 0.30477(19) 0.0274(9) Uani 1 1 d . U . . .
C39 C 0.4578(3) 0.2370(3) 0.33595(19) 0.0288(9) Uani 1 1 d . U . . .
H39 H 0.420545 0.178505 0.332060 0.035 Uiso 1 1 calc R . . . .
C40 C 0.5554(3) 0.2635(3) 0.37235(19) 0.0283(9) Uani 1 1 d . U . . .
C41 C 0.6065(3) 0.3501(3) 0.37784(19) 0.0291(9) Uani 1 1 d . U . . .
H41 H 0.672289 0.370881 0.403689 0.035 Uiso 1 1 calc R . . . .
C42 C 0.5653(3) 0.4071(3) 0.3471(2) 0.0289(9) Uani 1 1 d . U . . .
C43 C 0.3025(3) 0.2587(3) 0.26556(19) 0.0310(9) Uani 1 1 d . U . . .
H43 H 0.287621 0.306467 0.245279 0.037 Uiso 1 1 calc R . . . .
C44 C 0.3074(4) 0.1700(3) 0.2170(2) 0.0395(11) Uani 1 1 d . U . . .
C45 C 0.4028(4) 0.1291(3) 0.2029(2) 0.0450(12) Uani 1 1 d . U . . .
H45 H 0.471772 0.156384 0.224083 0.054 Uiso 1 1 calc R . . . .
C46 C 0.4000(5) 0.0483(4) 0.1582(3) 0.0651(17) Uani 1 1 d . U . . .
H46 H 0.466823 0.020984 0.149602 0.078 Uiso 1 1 calc R . . . .
C47 C 0.3030(5) 0.0086(5) 0.1269(3) 0.091(3) Uani 1 1 d . U . . .
H47 H 0.300886 -0.047083 0.097011 0.110 Uiso 1 1 calc R . . . .
C48 C 0.2073(5) 0.0502(5) 0.1392(3) 0.105(3) Uani 1 1 d . U . . .
H48 H 0.139217 0.023722 0.116697 0.126 Uiso 1 1 calc R . . . .
C49 C 0.2089(5) 0.1296(4) 0.1835(3) 0.083(2) Uani 1 1 d . U . . .
H49 H 0.141927 0.157038 0.191216 0.100 Uiso 1 1 calc R . . . .
C50 C 0.2042(3) 0.2493(3) 0.3017(2) 0.0312(9) Uani 1 1 d . U . . .
C51 C 0.1248(3) 0.3111(3) 0.3084(2) 0.0352(10) Uani 1 1 d . U . . .
H51 H 0.132784 0.359587 0.290496 0.042 Uiso 1 1 calc R . . . .
C52 C 0.0347(4) 0.3033(4) 0.3405(2) 0.0471(12) Uani 1 1 d . U . . .
H52 H -0.018922 0.345799 0.344380 0.057 Uiso 1 1 calc R . . . .
C53 C 0.0229(4) 0.2330(4) 0.3671(2) 0.0506(13) Uani 1 1 d . U . . .
H53 H -0.037936 0.227962 0.389954 0.061 Uiso 1 1 calc R . . . .
C54 C 0.0994(4) 0.1709(4) 0.3603(3) 0.0544(14) Uani 1 1 d . U . . .
H54 H 0.090757 0.122179 0.377827 0.065 Uiso 1 1 calc R . . . .
C55 C 0.1882(4) 0.1789(3) 0.3283(2) 0.0445(12) Uani 1 1 d . U . . .
H55 H 0.240429 0.135248 0.324005 0.053 Uiso 1 1 calc R . . . .
C56 C 0.6318(3) 0.4993(3) 0.3536(2) 0.0306(9) Uani 1 1 d . U . . .
H56 H 0.578591 0.540625 0.343729 0.037 Uiso 1 1 calc R . . . .
C57 C 0.6767(3) 0.5398(3) 0.4182(2) 0.0322(9) Uani 1 1 d . U . . .
C58 C 0.6025(4) 0.5627(3) 0.4608(2) 0.0406(11) Uani 1 1 d . U . . .
H58 H 0.525132 0.555237 0.448877 0.049 Uiso 1 1 calc R . . . .
C59 C 0.6370(4) 0.5961(3) 0.5202(2) 0.0484(12) Uani 1 1 d . U . . .
H59 H 0.584106 0.610281 0.548403 0.058 Uiso 1 1 calc R . . . .
C60 C 0.7494(4) 0.6085(3) 0.5379(2) 0.0528(13) Uani 1 1 d . U . . .
H60 H 0.774521 0.632065 0.578444 0.063 Uiso 1 1 calc R . . . .
C61 C 0.8247(4) 0.5865(3) 0.4964(2) 0.0498(13) Uani 1 1 d . U . . .
H61 H 0.901957 0.594946 0.508631 0.060 Uiso 1 1 calc R . . . .
C62 C 0.7896(4) 0.5524(3) 0.4372(2) 0.0402(11) Uani 1 1 d . U . . .
H62 H 0.842895 0.537432 0.409247 0.048 Uiso 1 1 calc R . . . .
C63 C 0.7225(3) 0.4931(3) 0.3110(2) 0.0317(9) Uani 1 1 d . U . . .
C64 C 0.7660(3) 0.5718(3) 0.2982(2) 0.0389(11) Uani 1 1 d . U . . .
H64 H 0.735364 0.627228 0.313922 0.047 Uiso 1 1 calc R . . . .
C65 C 0.8527(4) 0.5704(4) 0.2630(2) 0.0515(13) Uani 1 1 d . U . . .
H65 H 0.882044 0.624841 0.255084 0.062 Uiso 1 1 calc R . . . .
C66 C 0.8970(4) 0.4904(4) 0.2392(2) 0.0549(13) Uani 1 1 d . U . . .
H66 H 0.956098 0.489304 0.214529 0.066 Uiso 1 1 calc R . . . .
C67 C 0.8556(4) 0.4125(4) 0.2513(2) 0.0530(13) Uani 1 1 d . U . . .
H67 H 0.886548 0.357293 0.235166 0.064 Uiso 1 1 calc R . . . .
C68 C 0.7691(4) 0.4133(3) 0.2868(2) 0.0438(12) Uani 1 1 d . U . . .
H68 H 0.741126 0.358609 0.294732 0.053 Uiso 1 1 calc R . . . .
C69 C 0.6054(3) 0.2011(3) 0.4056(2) 0.0352(10) Uani 1 1 d D U . . .
C70 C 0.6884(11) 0.2474(7) 0.4562(5) 0.083(4) Uani 0.534(4) 1 d D U P A 1
H70A H 0.658130 0.300110 0.481202 0.125 Uiso 0.534(4) 1 calc GR . P A 1
H70B H 0.756998 0.267486 0.441279 0.125 Uiso 0.534(4) 1 calc GR . P A 1
H70C H 0.704744 0.204986 0.479311 0.125 Uiso 0.534(4) 1 calc GR . P A 1
C70A C 0.5879(9) 0.2370(8) 0.4714(4) 0.046(2) Uani 0.466(4) 1 d D U P A 2
H70D H 0.621995 0.198828 0.493420 0.070 Uiso 0.466(4) 1 calc GR . P A 2
H70E H 0.508046 0.235316 0.476334 0.070 Uiso 0.466(4) 1 calc GR . P A 2
H70F H 0.622506 0.299643 0.486446 0.070 Uiso 0.466(4) 1 calc GR . P A 2
C71 C 0.6549(10) 0.1220(7) 0.3620(5) 0.066(3) Uani 0.534(4) 1 d D U P A 1
H71A H 0.719201 0.146329 0.345724 0.100 Uiso 0.534(4) 1 calc GR . P A 1
H71B H 0.598231 0.091189 0.329834 0.100 Uiso 0.534(4) 1 calc GR . P A 1
H71C H 0.678233 0.078560 0.382935 0.100 Uiso 0.534(4) 1 calc GR . P A 1
C71A C 0.7330(6) 0.2087(7) 0.3985(5) 0.045(3) Uani 0.466(4) 1 d D U P A 2
H71D H 0.765722 0.270935 0.417652 0.067 Uiso 0.466(4) 1 calc GR . P A 2
H71E H 0.745132 0.193165 0.356505 0.067 Uiso 0.466(4) 1 calc GR . P A 2
H71F H 0.768248 0.166654 0.416904 0.067 Uiso 0.466(4) 1 calc GR . P A 2
C72 C 0.5129(7) 0.1514(7) 0.4326(5) 0.055(3) Uani 0.534(4) 1 d D U P A 1
H72A H 0.547770 0.120228 0.459071 0.082 Uiso 0.534(4) 1 calc GR . P A 1
H72B H 0.466184 0.106927 0.400805 0.082 Uiso 0.534(4) 1 calc GR . P A 1
H72C H 0.466977 0.195971 0.454752 0.082 Uiso 0.534(4) 1 calc GR . P A 1
C72A C 0.5580(9) 0.1046(6) 0.3817(5) 0.046(3) Uani 0.466(4) 1 d D U P A 2
H72D H 0.600233 0.066226 0.400197 0.069 Uiso 0.466(4) 1 calc GR . P A 2
H72E H 0.562517 0.085570 0.338959 0.069 Uiso 0.466(4) 1 calc GR . P A 2
H72F H 0.479998 0.098543 0.390250 0.069 Uiso 0.466(4) 1 calc GR . P A 2
C73 C 0.2968(4) 0.5665(4) 0.3683(2) 0.0438(12) Uani 1 1 d . U . . .
H73A H 0.365879 0.604777 0.387482 0.053 Uiso 1 1 calc R . . . .
H73B H 0.307522 0.502211 0.364914 0.053 Uiso 1 1 calc R . . . .
C74 C 0.1993(4) 0.5942(4) 0.4036(2) 0.0480(12) Uani 1 1 d . U . . .
H74A H 0.187135 0.557080 0.431520 0.058 Uiso 1 1 calc R . . . .
H74B H 0.210892 0.659158 0.425931 0.058 Uiso 1 1 calc R . . . .
C75 C 0.1034(4) 0.5765(3) 0.3573(2) 0.0423(11) Uani 1 1 d . U . . .
H75A H 0.042157 0.613359 0.371482 0.051 Uiso 1 1 calc R . . . .
H75B H 0.074483 0.511466 0.344647 0.051 Uiso 1 1 calc R . . . .
C76 C 0.1577(3) 0.6062(3) 0.3075(2) 0.0406(11) Uani 1 1 d . U . . .
H76A H 0.117021 0.575188 0.268754 0.049 Uiso 1 1 calc R . . . .
H76B H 0.159398 0.672704 0.313878 0.049 Uiso 1 1 calc R . . . .
C77 C 0.2875(4) 0.7091(3) 0.2003(2) 0.0383(11) Uani 1 1 d . U . . .
H77A H 0.356289 0.729839 0.185072 0.046 Uiso 1 1 calc R . . . .
H77B H 0.296523 0.729039 0.243958 0.046 Uiso 1 1 calc R . . . .
C78 C 0.1897(5) 0.7457(4) 0.1775(3) 0.080(2) Uani 1 1 d . U . . .
H78A H 0.142230 0.768758 0.209776 0.096 Uiso 1 1 calc R . . . .
H78B H 0.214485 0.796542 0.161366 0.096 Uiso 1 1 calc R . . . .
C79 C 0.1283(6) 0.6738(4) 0.1322(3) 0.097(3) Uani 1 1 d . U . . .
H79A H 0.133447 0.686393 0.093410 0.116 Uiso 1 1 calc R . . . .
H79B H 0.048956 0.668892 0.139917 0.116 Uiso 1 1 calc R . . . .
C80 C 0.1750(4) 0.5899(3) 0.1317(2) 0.0505(13) Uani 1 1 d . U . . .
H80A H 0.204633 0.564313 0.093353 0.061 Uiso 1 1 calc R . . . .
H80B H 0.116913 0.544859 0.137921 0.061 Uiso 1 1 calc R . . . .
C81 C 0.5198(9) 0.3498(8) 0.1698(5) 0.066(3) Uani 0.534(4) 1 d D U P A 1
H81A H 0.593619 0.377152 0.189900 0.079 Uiso 0.534(4) 1 calc R . P A 1
H81B H 0.477288 0.324084 0.197114 0.079 Uiso 0.534(4) 1 calc R . P A 1
C81A C 0.5570(10) 0.3797(9) 0.1570(7) 0.079(4) Uani 0.466(4) 1 d D U P A 2
H81C H 0.575085 0.381126 0.198682 0.095 Uiso 0.466(4) 1 calc R . P A 2
H81D H 0.620326 0.411146 0.143246 0.095 Uiso 0.466(4) 1 calc R . P A 2
C82 C 0.5308(8) 0.2843(5) 0.1192(4) 0.120(3) Uani 1 1 d D U . . .
H82A H 0.540362 0.225274 0.127280 0.144 Uiso 0.534(4) 1 calc R . P A 1
H82B H 0.594845 0.301565 0.098982 0.144 Uiso 0.534(4) 1 calc R . P A 1
H82C H 0.590800 0.267125 0.093054 0.144 Uiso 0.466(4) 1 calc R . P A 2
H82D H 0.523720 0.241855 0.144067 0.144 Uiso 0.466(4) 1 calc R . P A 2
C83 C 0.4252(8) 0.2803(5) 0.0839(4) 0.127(3) Uani 1 1 d . U . . .
H83A H 0.362547 0.251456 0.099768 0.152 Uiso 1 1 calc R . . . .
H83B H 0.429226 0.247128 0.042124 0.152 Uiso 1 1 calc R . . . .
C84 C 0.4148(6) 0.3773(5) 0.0909(3) 0.0818(19) Uani 1 1 d . U . . .
H84A H 0.459053 0.400017 0.063043 0.098 Uiso 1 1 calc R . . . .
H84B H 0.336129 0.387771 0.084133 0.098 Uiso 1 1 calc R . . . .
C85 C 1.0321(5) 0.7876(4) 0.4612(3) 0.081(2) Uani 1 1 d . U . . .
H85A H 1.091026 0.784484 0.434277 0.122 Uiso 1 1 calc GR . . . .
H85B H 0.959376 0.774715 0.438410 0.122 Uiso 1 1 calc GR . . . .
H85C H 1.040194 0.742692 0.483418 0.122 Uiso 1 1 calc GR . . . .
C86 C 1.0413(5) 0.8836(4) 0.5044(3) 0.0701(17) Uani 1 1 d . U . . .
H86A H 0.998690 0.881089 0.538438 0.084 Uiso 1 1 calc R . . . .
H86B H 1.120221 0.902274 0.519408 0.084 Uiso 1 1 calc R . . . .
C87 C 0.9992(4) 0.9544(3) 0.4775(2) 0.0508(13) Uani 1 1 d . U . . .
H87A H 0.922140 0.933782 0.459635 0.061 Uiso 1 1 calc R . . . .
H87B H 1.045915 0.961135 0.445716 0.061 Uiso 1 1 calc R . . . .
C88 C -0.2411(15) 0.1556(11) 0.1964(9) 0.164(8) Uani 0.534(4) 1 d D U P A 1
H88B H -0.223886 0.137622 0.232531 0.247 Uiso 0.534(4) 1 calc R . P A 1
H88C H -0.267876 0.215862 0.206648 0.247 Uiso 0.534(4) 1 calc R . P A 1
H88A H -0.298793 0.111475 0.171020 0.247 Uiso 0.534(4) 1 calc R . P A 1
C89 C -0.1455(16) 0.1582(12) 0.1667(8) 0.195(9) Uani 0.534(4) 1 d D U P A 1
H89A H -0.118915 0.097257 0.159184 0.234 Uiso 0.534(4) 1 calc R . P A 1
H89B H -0.088224 0.200880 0.194551 0.234 Uiso 0.534(4) 1 calc R . P A 1
C90 C -0.1462(18) 0.1821(17) 0.1134(9) 0.236(10) Uani 0.534(4) 1 d D U P A 1
H90A H -0.200620 0.135075 0.086633 0.284 Uiso 0.534(4) 1 calc R . P A 1
H90B H -0.183597 0.238519 0.121742 0.284 Uiso 0.534(4) 1 calc R . P A 1
C91 C -0.066(2) 0.197(2) 0.0773(10) 0.272(10) Uani 0.534(4) 1 d D U P A 1
H91A H -0.029147 0.257203 0.100043 0.327 Uiso 0.534(4) 1 calc R . P A 1
H91B H -0.013187 0.153457 0.082260 0.327 Uiso 0.534(4) 1 calc R . P A 1
C92 C -0.055(3) 0.200(2) 0.0206(14) 0.268(10) Uani 0.534(4) 1 d D U P A 1
H92A H -0.045438 0.265015 0.022823 0.321 Uiso 0.534(4) 1 calc R . P A 1
H92B H -0.129529 0.176500 -0.000303 0.321 Uiso 0.534(4) 1 calc R . P A 1
C93 C 0.019(3) 0.161(2) -0.0193(14) 0.268(11) Uani 0.534(4) 1 d D U P A 1
H93A H 0.004213 0.176054 -0.056536 0.402 Uiso 0.534(4) 1 calc R . P A 1
H93B H 0.095619 0.184433 -0.002942 0.402 Uiso 0.534(4) 1 calc R . P A 1
H93C H 0.010332 0.094659 -0.026397 0.402 Uiso 0.534(4) 1 calc R . P A 1
C88A C -0.018(3) 0.212(3) 0.0159(19) 0.266(11) Uani 0.466(4) 1 d D U P A -1
H88D H -0.028060 0.276179 0.018761 0.399 Uiso 0.466(4) 1 calc R . P A -1
H88E H -0.083236 0.173622 -0.006789 0.399 Uiso 0.466(4) 1 calc R . P A -1
H88F H -0.010775 0.203950 0.055530 0.399 Uiso 0.466(4) 1 calc R . P A -1
C89A C 0.076(2) 0.190(2) -0.0120(18) 0.273(12) Uani 0.466(4) 1 d D U P A -1
H89C H 0.063604 0.205891 -0.049573 0.328 Uiso 0.466(4) 1 calc R . P A -1
H89D H 0.134846 0.235708 0.011698 0.328 Uiso 0.466(4) 1 calc R . P A -1
C90A C 0.129(2) 0.1127(18) -0.0277(14) 0.243(11) Uani 0.466(4) 1 d D U P A -1
H90C H 0.092191 0.074063 -0.005357 0.291 Uiso 0.466(4) 1 calc R . P A -1
H90D H 0.098470 0.085514 -0.069147 0.291 Uiso 0.466(4) 1 calc R . P A -1
C91A C 0.232(2) 0.0882(17) -0.0283(15) 0.271(13) Uani 0.466(4) 1 d D U P A -1
H91C H 0.253462 0.100874 0.014451 0.326 Uiso 0.466(4) 1 calc R . P A -1
H91D H 0.272019 0.138657 -0.039904 0.326 Uiso 0.466(4) 1 calc R . P A -1
C92A C 0.295(2) 0.018(2) -0.0510(12) 0.278(14) Uani 0.466(4) 1 d D U P A -1
H92C H 0.315047 0.024179 -0.089824 0.334 Uiso 0.466(4) 1 calc R . P A -1
H92D H 0.244856 -0.039017 -0.058851 0.334 Uiso 0.466(4) 1 calc R . P A -1
C93A C 0.394(2) 0.0048(17) -0.0203(10) 0.218(11) Uani 0.466(4) 1 d D U P A -1
H93D H 0.425896 -0.048319 -0.043868 0.327 Uiso 0.466(4) 1 calc R . P A -1
H93E H 0.447762 0.058689 -0.013569 0.327 Uiso 0.466(4) 1 calc R . P A -1
H93F H 0.377015 -0.005007 0.017649 0.327 Uiso 0.466(4) 1 calc R . P A -1

loop_
_atom_site_aniso_label
_atom_site_aniso_U_11
_atom_site_aniso_U_22
_atom_site_aniso_U_33
_atom_site_aniso_U_23
_atom_site_aniso_U_13
_atom_site_aniso_U_12
Dy1 0.02720(13) 0.02604(12) 0.02503(12) 0.00503(9) -0.00333(8) 0.00092(8)
Br1 0.0473(3) 0.0395(3) 0.0522(3) 0.0146(3) -0.0218(2) -0.0086(2)
O1 0.0261(14) 0.0237(14) 0.0298(17) 0.0021(13) -0.0005(12) -0.0004(11)
O2 0.0254(15) 0.0312(15) 0.0323(17) 0.0108(13) -0.0026(12) -0.0009(12)
O3 0.0283(15) 0.0441(18) 0.0293(17) 0.0101(15) 0.0005(12) 0.0070(13)
O4 0.0372(16) 0.0317(15) 0.0293(17) 0.0068(14) -0.0094(13) 0.0001(13)
O5 0.067(2) 0.0390(19) 0.041(2) -0.0054(16) 0.0148(17) 0.0052(16)
C1 0.0201(19) 0.0256(19) 0.027(2) 0.0004(16) -0.0030(15) 0.0031(14)
C2 0.026(2) 0.029(2) 0.026(2) -0.0003(16) -0.0020(15) 0.0028(15)
C3 0.027(2) 0.035(2) 0.028(2) -0.0073(19) -0.0031(16) -0.0015(17)
C4 0.023(2) 0.041(2) 0.036(2) -0.0040(19) -0.0007(16) -0.0048(17)
C5 0.026(2) 0.042(2) 0.031(2) -0.0024(18) 0.0066(17) 0.0010(17)
C6 0.024(2) 0.028(2) 0.028(2) -0.0015(16) -0.0009(15) 0.0016(15)
C7 0.031(2) 0.025(2) 0.028(2) 0.0018(17) 0.0017(15) 0.0011(16)
C8 0.0278(19) 0.024(2) 0.022(2) -0.0053(16) -0.0011(15) -0.0010(16)
C9 0.036(2) 0.039(3) 0.031(3) -0.001(2) 0.0070(18) -0.0010(19)
C10 0.030(2) 0.039(3) 0.057(3) -0.004(2) 0.010(2) 0.0015(19)
C11 0.032(2) 0.040(3) 0.061(4) 0.001(2) -0.006(2) 0.003(2)
C12 0.046(3) 0.033(3) 0.049(3) 0.010(2) -0.006(2) 0.001(2)
C13 0.031(2) 0.032(2) 0.035(3) 0.0054(19) 0.0019(19) -0.0023(17)
C14 0.032(2) 0.032(2) 0.027(2) 0.0025(16) 0.0024(16) 0.0055(17)
C15 0.045(3) 0.033(2) 0.030(2) 0.0006(18) -0.0091(19) 0.012(2)
C16 0.051(3) 0.040(3) 0.036(3) -0.007(2) -0.008(2) 0.012(2)
C17 0.051(3) 0.057(3) 0.030(3) -0.003(2) -0.013(2) 0.013(2)
C18 0.054(3) 0.052(3) 0.037(3) 0.010(2) -0.004(2) 0.020(2)
C19 0.045(3) 0.033(2) 0.033(2) 0.0059(19) 0.0021(19) 0.010(2)
C20 0.030(2) 0.034(2) 0.028(2) 0.0004(17) 0.0001(15) -0.0030(16)
C21 0.031(2) 0.044(2) 0.027(2) 0.0059(19) 0.0040(16) 0.0004(18)
C22 0.057(3) 0.044(2) 0.062(4) 0.007(3) -0.014(3) 0.004(2)
C23 0.093(4) 0.057(3) 0.092(5) 0.025(3) -0.022(3) 0.015(3)
C24 0.071(4) 0.088(3) 0.075(5) 0.031(3) -0.022(3) 0.022(3)
C25 0.057(3) 0.078(3) 0.045(3) 0.011(3) -0.020(3) 0.005(3)
C26 0.042(3) 0.046(3) 0.033(3) 0.003(2) -0.0036(19) -0.001(2)
C27 0.030(4) 0.030(5) 0.022(4) -0.005(3) -0.004(3) -0.005(3)
C32 0.046(5) 0.041(6) 0.021(5) 0.002(4) 0.004(3) 0.006(4)
C31 0.045(5) 0.048(6) 0.029(5) 0.004(4) 0.003(3) 0.011(4)
C30 0.028(4) 0.051(6) 0.031(5) 0.003(4) 0.006(3) 0.012(4)
C29 0.035(5) 0.048(5) 0.028(5) -0.001(4) 0.003(4) 0.015(4)
C28 0.035(5) 0.033(5) 0.031(5) 0.000(4) 0.007(4) 0.010(3)
C27A 0.037(5) 0.039(7) 0.030(5) -0.017(4) -0.003(4) 0.003(4)
C32A 0.046(6) 0.059(8) 0.048(7) -0.013(5) -0.007(4) 0.017(5)
C31A 0.052(7) 0.107(10) 0.057(8) -0.026(6) -0.001(5) 0.030(6)
C30A 0.053(8) 0.121(11) 0.042(7) -0.035(6) 0.003(5) 0.026(7)
C29A 0.042(6) 0.120(11) 0.045(7) -0.013(6) 0.008(5) 0.007(6)
C28A 0.039(6) 0.075(9) 0.039(6) 0.001(5) 0.007(5) 0.004(5)
C33 0.028(4) 0.064(5) 0.050(6) -0.005(4) 0.004(4) -0.015(4)
C33A 0.043(6) 0.057(5) 0.064(8) -0.004(6) 0.008(5) -0.022(4)
C34 0.033(6) 0.134(14) 0.153(15) 0.066(12) -0.032(9) -0.031(8)
C34A 0.061(11) 0.18(2) 0.079(9) 0.019(12) -0.023(7) -0.066(11)
C35 0.078(8) 0.055(5) 0.069(7) -0.010(5) 0.031(6) -0.035(5)
C35A 0.090(12) 0.050(5) 0.22(2) 0.014(10) 0.058(13) -0.015(6)
C36 0.054(12) 0.062(12) 0.061(7) -0.008(7) 0.018(7) -0.032(9)
C36A 0.061(11) 0.070(11) 0.079(9) 0.013(9) 0.022(8) -0.019(8)
C37 0.026(2) 0.030(2) 0.027(2) 0.0084(17) 0.0015(16) 0.0060(15)
C38 0.0236(19) 0.030(2) 0.027(2) 0.0065(17) 0.0015(16) 0.0024(15)
C39 0.029(2) 0.029(2) 0.028(2) 0.0089(18) 0.0012(16) -0.0004(17)
C40 0.028(2) 0.0303(19) 0.027(2) 0.0090(18) 0.0022(16) 0.0048(16)
C41 0.022(2) 0.032(2) 0.031(2) 0.0070(18) -0.0027(17) 0.0011(16)
C42 0.024(2) 0.031(2) 0.032(2) 0.0088(18) 0.0000(16) 0.0017(15)
C43 0.028(2) 0.034(2) 0.032(2) 0.0105(17) -0.0020(15) 0.0000(17)
C44 0.042(2) 0.041(2) 0.031(2) 0.0043(19) 0.0019(18) 0.0022(18)
C45 0.043(2) 0.052(3) 0.036(3) 0.005(2) 0.004(2) 0.004(2)
C46 0.066(3) 0.068(4) 0.049(4) -0.008(3) 0.004(3) 0.020(3)
C47 0.086(4) 0.083(5) 0.071(5) -0.038(4) -0.012(3) 0.021(3)
C48 0.066(4) 0.105(5) 0.092(6) -0.055(4) -0.022(4) 0.011(3)
C49 0.049(3) 0.088(4) 0.075(5) -0.037(3) -0.015(3) 0.012(3)
C50 0.027(2) 0.033(2) 0.030(2) 0.0046(18) -0.0052(16) -0.0011(16)
C51 0.031(2) 0.037(2) 0.036(3) 0.008(2) -0.0062(17) 0.0017(17)
C52 0.033(2) 0.059(3) 0.049(3) 0.013(2) 0.003(2) 0.009(2)
C53 0.035(3) 0.069(3) 0.048(3) 0.018(3) 0.004(2) -0.003(2)
C54 0.034(3) 0.065(3) 0.072(4) 0.033(3) 0.005(2) -0.003(2)
C55 0.035(2) 0.044(3) 0.057(3) 0.021(2) 0.000(2) -0.001(2)
C56 0.023(2) 0.030(2) 0.040(2) 0.0136(19) -0.0019(15) 0.0030(16)
C57 0.031(2) 0.026(2) 0.039(2) 0.0105(19) -0.0017(15) -0.0038(17)
C58 0.036(2) 0.041(3) 0.043(2) 0.010(2) 0.0011(18) -0.004(2)
C59 0.056(2) 0.045(3) 0.041(2) 0.009(2) 0.005(2) -0.003(2)
C60 0.062(3) 0.049(3) 0.040(3) 0.009(3) -0.009(2) -0.017(3)
C61 0.044(3) 0.055(3) 0.049(3) 0.018(3) -0.0122(19) -0.009(2)
C62 0.032(2) 0.042(3) 0.046(3) 0.015(2) -0.0038(18) -0.005(2)
C63 0.022(2) 0.039(2) 0.035(2) 0.0150(19) -0.0070(16) 0.0020(16)
C64 0.031(2) 0.044(2) 0.044(3) 0.018(2) -0.0047(18) 0.0005(19)
C65 0.033(3) 0.067(3) 0.056(4) 0.026(3) 0.000(2) -0.009(2)
C66 0.034(3) 0.088(3) 0.047(3) 0.026(3) 0.004(2) 0.007(2)
C67 0.036(3) 0.073(3) 0.060(4) 0.028(3) 0.013(2) 0.025(2)
C68 0.037(3) 0.046(2) 0.055(3) 0.022(2) 0.009(2) 0.013(2)
C69 0.030(2) 0.038(2) 0.041(3) 0.0178(19) -0.0039(18) 0.0039(17)
C70 0.110(9) 0.046(6) 0.090(7) 0.038(5) -0.068(7) -0.020(6)
C70A 0.042(6) 0.066(7) 0.041(4) 0.030(4) -0.002(4) 0.012(5)
C71 0.095(8) 0.059(6) 0.064(6) 0.034(4) 0.027(5) 0.043(6)
C71A 0.032(3) 0.048(6) 0.065(8) 0.034(6) 0.003(4) 0.009(4)
C72 0.048(5) 0.065(7) 0.066(7) 0.042(6) 0.008(4) 0.010(4)
C72A 0.047(6) 0.038(3) 0.060(7) 0.030(4) -0.011(5) 0.001(4)
C73 0.050(3) 0.055(3) 0.028(2) 0.011(2) 0.004(2) 0.015(2)
C74 0.054(3) 0.050(3) 0.038(3) 0.006(2) 0.0124(19) 0.011(2)
C75 0.030(2) 0.038(3) 0.051(3) -0.003(2) 0.0097(18) 0.001(2)
C76 0.030(2) 0.048(3) 0.042(3) 0.007(2) 0.0013(19) 0.008(2)
C77 0.042(3) 0.030(2) 0.039(3) 0.006(2) -0.006(2) 0.0027(19)
C78 0.079(4) 0.047(3) 0.100(5) 0.005(3) -0.044(4) 0.021(3)
C79 0.101(5) 0.059(3) 0.110(6) 0.001(3) -0.069(4) 0.023(3)
C80 0.058(3) 0.049(3) 0.039(3) 0.012(2) -0.027(2) -0.004(2)
C81 0.055(7) 0.085(7) 0.073(5) 0.038(4) 0.029(5) 0.021(5)
C81A 0.059(6) 0.114(7) 0.057(8) 0.000(6) 0.025(5) 0.030(5)
C82 0.179(7) 0.072(4) 0.121(6) 0.032(4) 0.037(5) 0.053(5)
C83 0.157(7) 0.072(4) 0.106(7) -0.051(4) 0.017(5) -0.003(5)
C84 0.104(5) 0.106(4) 0.031(3) 0.003(3) 0.014(3) 0.028(4)
C85 0.087(5) 0.061(3) 0.102(6) 0.020(3) 0.049(4) 0.027(3)
C86 0.088(4) 0.065(3) 0.066(4) 0.025(3) 0.018(3) 0.030(3)
C87 0.055(3) 0.047(3) 0.052(4) 0.014(3) 0.015(3) 0.010(3)
C88 0.180(17) 0.091(12) 0.23(2) 0.038(14) 0.091(15) 0.044(12)
C89 0.228(17) 0.101(13) 0.199(18) -0.066(12) 0.114(14) -0.021(12)
C90 0.27(2) 0.184(18) 0.22(2) -0.023(16) 0.126(15) -0.011(16)
C91 0.256(19) 0.28(2) 0.234(19) 0.001(17) 0.096(14) -0.076(17)
C92 0.24(2) 0.27(2) 0.267(19) 0.043(17) 0.123(14) -0.088(18)
C93 0.28(2) 0.23(2) 0.249(19) 0.004(18) 0.120(16) -0.096(18)
C88A 0.28(2) 0.25(2) 0.24(2) 0.052(18) 0.126(16) -0.117(17)
C89A 0.27(2) 0.25(2) 0.25(2) 0.007(18) 0.107(17) -0.117(17)
C90A 0.27(2) 0.24(2) 0.17(2) 0.000(17) 0.062(18) -0.121(16)
C91A 0.26(2) 0.28(2) 0.19(2) -0.048(19) 0.01(2) -0.124(16)
C92A 0.32(3) 0.34(3) 0.20(3) 0.11(2) 0.125(19) -0.05(2)
C93A 0.31(3) 0.22(2) 0.094(19) 0.010(16) 0.11(2) -0.093(19)

loop_
_atom_type_symbol
_atom_type_description
_atom_type_scat_dispersion_real
_atom_type_scat_dispersion_imag
_atom_type_scat_source
C C 0.0033 0.0016 'International Tables Vol C Tables 4.2.6.8 and 6.1.1.4'
H H 0.0000 0.0000 'International Tables Vol C Tables 4.2.6.8 and 6.1.1.4'
Br Br -0.2901 2.4595 'International Tables Vol C Tables 4.2.6.8 and 6.1.1.4'
Dy Dy -0.1892 4.4098 'International Tables Vol C Tables 4.2.6.8 and 6.1.1.4'
O O 0.0106 0.0060 'International Tables Vol C Tables 4.2.6.8 and 6.1.1.4'

loop_
_exptl_crystal_face_index_h
_exptl_crystal_face_index_k
_exptl_crystal_face_index_l
_exptl_crystal_face_perp_dist
17 0 -3 0.0742
-2 -5 33 0.1078
-17 -1 7 0.0634
1 5 -33 0.0716
13 7 13 0.0989
5 -21 5 0.0444
-12 -8 -13 0.0561
-3 21 -3 0.0663
9 15 6 0.0856

loop_
_geom_angle_atom_site_label_1
_geom_angle_atom_site_label_2
_geom_angle_atom_site_label_3
_geom_angle
_geom_angle_site_symmetry_1
_geom_angle_site_symmetry_3
_geom_angle_publ_flag
O1 Dy1 Br1 157.83(8) . . ?
O1 Dy1 O3 96.35(10) . . ?
O1 Dy1 O4 81.21(10) . . ?
O1 Dy1 O5 93.84(11) . . ?
O2 Dy1 Br1 95.90(7) . . ?
O2 Dy1 O1 105.86(10) . . ?
O2 Dy1 O3 84.10(11) . . ?
O2 Dy1 O4 167.76(10) . . ?
O2 Dy1 O5 85.04(12) . . ?
O3 Dy1 Br1 89.93(7) . . ?
O3 Dy1 O4 85.20(10) . . ?
O3 Dy1 O5 166.79(11) . . ?
O4 Dy1 Br1 78.15(6) . . ?
O5 Dy1 Br1 83.71(8) . . ?
O5 Dy1 O4 104.70(12) . . ?
C1 O1 Dy1 171.8(3) . . ?
C37 O2 Dy1 176.4(3) . . ?
C73 O3 Dy1 123.0(2) . . ?
C73 O3 C76 109.0(3) . . ?
C76 O3 Dy1 124.7(3) . . ?
C77 O4 Dy1 118.6(2) . . ?
C80 O4 Dy1 133.4(3) . . ?
C80 O4 C77 108.0(3) . . ?
C81 O5 Dy1 113.7(5) . . ?
C81A O5 Dy1 126.3(6) . . ?
C84 O5 Dy1 129.0(3) . . ?
C84 O5 C81 104.9(6) . . ?
C84 O5 C81A 103.6(6) . . ?
O1 C1 C2 121.2(4) . . ?
O1 C1 C6 121.2(4) . . ?
C6 C1 C2 117.6(4) . . ?
C1 C2 C7 120.3(4) . . ?
C3 C2 C1 119.9(4) . . ?
C3 C2 C7 119.5(4) . . ?
C2 C3 H3 118.6 . . ?
C2 C3 C4 122.8(4) . . ?
C4 C3 H3 118.6 . . ?
C3 C4 C33 119.6(6) . . ?
C3 C4 C33A 121.9(7) . . ?
C5 C4 C3 116.8(4) . . ?
C5 C4 C33 123.4(7) . . ?
C5 C4 C33A 120.9(7) . . ?
C4 C5 H5 118.5 . . ?
C4 C5 C6 123.1(4) . . ?
C6 C5 H5 118.5 . . ?
C1 C6 C20 120.1(3) . . ?
C5 C6 C1 119.6(4) . . ?
C5 C6 C20 120.1(4) . . ?
C2 C7 H7 107.2 . . ?
C2 C7 C8 110.8(4) . . ?
C2 C7 C14 112.9(3) . . ?
C8 C7 H7 107.2 . . ?
C14 C7 H7 107.2 . . ?
C14 C7 C8 111.1(3) . . ?
C9 C8 C7 118.4(4) . . ?
C13 C8 C7 122.8(4) . . ?
C13 C8 C9 118.7(4) . . ?
C8 C9 H9 120.2 . . ?
C10 C9 C8 119.6(5) . . ?
C10 C9 H9 120.2 . . ?
C9 C10 H10 119.4 . . ?
C11 C10 C9 121.1(5) . . ?
C11 C10 H10 119.4 . . ?
C10 C11 H11 120.4 . . ?
C10 C11 C12 119.1(5) . . ?
C12 C11 H11 120.4 . . ?
C11 C12 H12 119.7 . . ?
C13 C12 C11 120.5(5) . . ?
C13 C12 H12 119.7 . . ?
C8 C13 C12 120.9(4) . . ?
C8 C13 H13 119.5 . . ?
C12 C13 H13 119.5 . . ?
C15 C14 C7 123.0(4) . . ?
C19 C14 C7 119.7(4) . . ?
C19 C14 C15 117.3(4) . . ?
C14 C15 H15 119.3 . . ?
C14 C15 C16 121.3(4) . . ?
C16 C15 H15 119.3 . . ?
C15 C16 H16 120.0 . . ?
C17 C16 C15 120.1(4) . . ?
C17 C16 H16 120.0 . . ?
C16 C17 H17 120.3 . . ?
C18 C17 C16 119.4(5) . . ?
C18 C17 H17 120.3 . . ?
C17 C18 H18 119.8 . . ?
C17 C18 C19 120.5(5) . . ?
C19 C18 H18 119.8 . . ?
C14 C19 C18 121.5(4) . . ?
C14 C19 H19 119.3 . . ?
C18 C19 H19 119.3 . . ?
C6 C20 H20 104.7 . . ?
C6 C20 H20A 109.4 . . ?
C6 C20 C27 111.9(5) . . ?
C6 C20 C27A 111.7(6) . . ?
C21 C20 C6 112.1(4) . . ?
C21 C20 H20 104.7 . . ?
C21 C20 H20A 109.4 . . ?
C21 C20 C27 117.3(5) . . ?
C21 C20 C27A 104.9(5) . . ?
C27 C20 H20 104.7 . . ?
C27A C20 H20A 109.4 . . ?
C22 C21 C20 122.7(4) . . ?
C26 C21 C20 120.2(4) . . ?
C26 C21 C22 117.1(5) . . ?
C21 C22 H22 119.6 . . ?
C23 C22 C21 120.9(5) . . ?
C23 C22 H22 119.6 . . ?
C22 C23 H23 119.6 . . ?
C24 C23 C22 120.9(6) . . ?
C24 C23 H23 119.6 . . ?
C23 C24 H24 120.6 . . ?
C23 C24 C25 118.7(6) . . ?
C25 C24 H24 120.6 . . ?
C24 C25 H25 119.8 . . ?
C26 C25 C24 120.5(5) . . ?
C26 C25 H25 119.8 . . ?
C21 C26 C25 121.9(5) . . ?
C21 C26 H26 119.0 . . ?
C25 C26 H26 119.0 . . ?
C32 C27 C20 119.3(5) . . ?
C32 C27 C28 120.0 . . ?
C28 C27 C20 120.6(5) . . ?
C27 C32 H32 120.0 . . ?
C31 C32 C27 120.0 . . ?
C31 C32 H32 120.0 . . ?
C32 C31 H31 120.0 . . ?
C32 C31 C30 120.0 . . ?
C30 C31 H31 120.0 . . ?
C31 C30 H30 120.0 . . ?
C29 C30 C31 120.0 . . ?
C29 C30 H30 120.0 . . ?
C30 C29 H29 120.0 . . ?
C30 C29 C28 120.0 . . ?
C28 C29 H29 120.0 . . ?
C27 C28 H28 120.0 . . ?
C29 C28 C27 120.0 . . ?
C29 C28 H28 120.0 . . ?
C32A C27A C20 116.6(6) . . ?
C32A C27A C28A 120.0 . . ?
C28A C27A C20 123.4(6) . . ?
C27A C32A H32A 120.0 . . ?
C27A C32A C31A 120.0 . . ?
C31A C32A H32A 120.0 . . ?
C32A C31A H31A 120.0 . . ?
C30A C31A C32A 120.0 . . ?
C30A C31A H31A 120.0 . . ?
C31A C30A H30A 120.0 . . ?
C29A C30A C31A 120.0 . . ?
C29A C30A H30A 120.0 . . ?
C30A C29A H29A 120.0 . . ?
C30A C29A C28A 120.0 . . ?
C28A C29A H29A 120.0 . . ?
C27A C28A H28A 120.0 . . ?
C29A C28A C27A 120.0 . . ?
C29A C28A H28A 120.0 . . ?
C34 C33 C4 106.4(11) . . ?
C35 C33 C4 111.0(11) . . ?
C35 C33 C34 108.2(9) . . ?
C36 C33 C4 111.3(16) . . ?
C36 C33 C34 108.4(9) . . ?
C36 C33 C35 111.3(10) . . ?
C34A C33A C4 105.6(13) . . ?
C35A C33A C4 112.5(12) . . ?
C35A C33A C34A 106.0(10) . . ?
C35A C33A C36A 109.8(10) . . ?
C36A C33A C4 115.1(17) . . ?
C36A C33A C34A 107.1(10) . . ?
C33 C34 H34A 109.5 . . ?
C33 C34 H34B 109.5 . . ?
C33 C34 H34C 109.5 . . ?
H34A C34 H34B 109.5 . . ?
H34A C34 H34C 109.5 . . ?
H34B C34 H34C 109.5 . . ?
C33A C34A H34D 109.5 . . ?
C33A C34A H34E 109.5 . . ?
C33A C34A H34F 109.5 . . ?
H34D C34A H34E 109.5 . . ?
H34D C34A H34F 109.5 . . ?
H34E C34A H34F 109.5 . . ?
C33 C35 H35A 109.5 . . ?
C33 C35 H35B 109.5 . . ?
C33 C35 H35C 109.5 . . ?
H35A C35 H35B 109.5 . . ?
H35A C35 H35C 109.5 . . ?
H35B C35 H35C 109.5 . . ?
C33A C35A H35D 109.5 . . ?
C33A C35A H35E 109.5 . . ?
C33A C35A H35F 109.5 . . ?
H35D C35A H35E 109.5 . . ?
H35D C35A H35F 109.5 . . ?
H35E C35A H35F 109.5 . . ?
C33 C36 H36A 109.5 . . ?
C33 C36 H36B 109.5 . . ?
C33 C36 H36C 109.5 . . ?
H36A C36 H36B 109.5 . . ?
H36A C36 H36C 109.5 . . ?
H36B C36 H36C 109.5 . . ?
C33A C36A H36D 109.5 . . ?
C33A C36A H36E 109.5 . . ?
C33A C36A H36F 109.5 . . ?
H36D C36A H36E 109.5 . . ?
H36D C36A H36F 109.5 . . ?
H36E C36A H36F 109.5 . . ?
O2 C37 C38 122.3(4) . . ?
O2 C37 C42 120.4(4) . . ?
C42 C37 C38 117.3(4) . . ?
C37 C38 C43 120.1(4) . . ?
C39 C38 C37 119.8(4) . . ?
C39 C38 C43 120.1(4) . . ?
C38 C39 H39 118.6 . . ?
C40 C39 C38 122.9(4) . . ?
C40 C39 H39 118.6 . . ?
C39 C40 C41 117.0(4) . . ?
C39 C40 C69 122.0(4) . . ?
C41 C40 C69 121.0(4) . . ?
C40 C41 H41 118.8 . . ?
C42 C41 C40 122.5(4) . . ?
C42 C41 H41 118.8 . . ?
C37 C42 C56 121.1(4) . . ?
C41 C42 C37 120.5(4) . . ?
C41 C42 C56 118.3(4) . . ?
C38 C43 H43 106.9 . . ?
C38 C43 C44 113.8(3) . . ?
C44 C43 H43 106.9 . . ?
C50 C43 C38 111.9(4) . . ?
C50 C43 H43 106.9 . . ?
C50 C43 C44 110.1(3) . . ?
C45 C44 C43 124.9(4) . . ?
C45 C44 C49 117.4(5) . . ?
C49 C44 C43 117.7(4) . . ?
C44 C45 H45 119.3 . . ?
C44 C45 C46 121.3(5) . . ?
C46 C45 H45 119.3 . . ?
C45 C46 H46 119.7 . . ?
C47 C46 C45 120.5(5) . . ?
C47 C46 H46 119.7 . . ?
C46 C47 H47 120.5 . . ?
C46 C47 C48 118.9(5) . . ?
C48 C47 H47 120.5 . . ?
C47 C48 H48 119.5 . . ?
C49 C48 C47 121.0(6) . . ?
C49 C48 H48 119.5 . . ?
C44 C49 H49 119.6 . . ?
C48 C49 C44 120.7(5) . . ?
C48 C49 H49 119.6 . . ?
C51 C50 C43 120.3(4) . . ?
C55 C50 C43 122.5(4) . . ?
C55 C50 C51 117.2(4) . . ?
C50 C51 H51 119.4 . . ?
C52 C51 C50 121.2(5) . . ?
C52 C51 H51 119.4 . . ?
C51 C52 H52 120.1 . . ?
C51 C52 C53 119.7(5) . . ?
C53 C52 H52 120.1 . . ?
C52 C53 H53 120.1 . . ?
C54 C53 C52 119.7(5) . . ?
C54 C53 H53 120.1 . . ?
C53 C54 H54 119.9 . . ?
C55 C54 C53 120.2(5) . . ?
C55 C54 H54 119.9 . . ?
C50 C55 H55 119.0 . . ?
C54 C55 C50 121.9(5) . . ?
C54 C55 H55 119.0 . . ?
C42 C56 H56 107.4 . . ?
C57 C56 C42 109.0(4) . . ?
C57 C56 H56 107.4 . . ?
C63 C56 C42 112.5(4) . . ?
C63 C56 H56 107.4 . . ?
C63 C56 C57 112.9(3) . . ?
C58 C57 C56 119.3(4) . . ?
C58 C57 C62 117.3(5) . . ?
C62 C57 C56 123.4(4) . . ?
C57 C58 H58 118.8 . . ?
C59 C58 C57 122.3(5) . . ?
C59 C58 H58 118.8 . . ?
C58 C59 H59 120.4 . . ?
C60 C59 C58 119.2(5) . . ?
C60 C59 H59 120.4 . . ?
C59 C60 H60 120.2 . . ?
C61 C60 C59 119.5(5) . . ?
C61 C60 H60 120.2 . . ?
C60 C61 H61 119.5 . . ?
C60 C61 C62 121.0(5) . . ?
C62 C61 H61 119.5 . . ?
C57 C62 H62 119.7 . . ?
C61 C62 C57 120.6(5) . . ?
C61 C62 H62 119.7 . . ?
C64 C63 C56 119.1(4) . . ?
C68 C63 C56 123.1(4) . . ?
C68 C63 C64 117.7(4) . . ?
C63 C64 H64 119.5 . . ?
C65 C64 C63 121.1(5) . . ?
C65 C64 H64 119.5 . . ?
C64 C65 H65 119.9 . . ?
C66 C65 C64 120.1(5) . . ?
C66 C65 H65 119.9 . . ?
C65 C66 H66 120.1 . . ?
C67 C66 C65 119.8(5) . . ?
C67 C66 H66 120.1 . . ?
C66 C67 H67 119.8 . . ?
C66 C67 C68 120.5(5) . . ?
C68 C67 H67 119.8 . . ?
C63 C68 H68 119.6 . . ?
C67 C68 C63 120.9(5) . . ?
C67 C68 H68 119.6 . . ?
C40 C69 C70A 108.7(5) . . ?
C40 C69 C71 110.4(5) . . ?
C40 C69 C71A 106.4(5) . . ?
C40 C69 C72 111.0(5) . . ?
C70 C69 C40 115.3(5) . . ?
C70 C69 C71 110.8(8) . . ?
C70 C69 C72 105.1(7) . . ?
C70A C69 C71A 108.6(6) . . ?
C71 C69 C72 103.6(6) . . ?
C72A C69 C40 112.6(5) . . ?
C72A C69 C70A 111.1(7) . . ?
C72A C69 C71A 109.3(7) . . ?
C69 C70 H70A 109.5 . . ?
C69 C70 H70B 109.5 . . ?
C69 C70 H70C 109.5 . . ?
H70A C70 H70B 109.5 . . ?
H70A C70 H70C 109.5 . . ?
H70B C70 H70C 109.5 . . ?
C69 C70A H70D 109.5 . . ?
C69 C70A H70E 109.5 . . ?
C69 C70A H70F 109.5 . . ?
H70D C70A H70E 109.5 . . ?
H70D C70A H70F 109.5 . . ?
H70E C70A H70F 109.5 . . ?
C69 C71 H71A 109.5 . . ?
C69 C71 H71B 109.5 . . ?
C69 C71 H71C 109.5 . . ?
H71A C71 H71B 109.5 . . ?
H71A C71 H71C 109.5 . . ?
H71B C71 H71C 109.5 . . ?
C69 C71A H71D 109.5 . . ?
C69 C71A H71E 109.5 . . ?
C69 C71A H71F 109.5 . . ?
H71D C71A H71E 109.5 . . ?
H71D C71A H71F 109.5 . . ?
H71E C71A H71F 109.5 . . ?
C69 C72 H72A 109.5 . . ?
C69 C72 H72B 109.5 . . ?
C69 C72 H72C 109.5 . . ?
H72A C72 H72B 109.5 . . ?
H72A C72 H72C 109.5 . . ?
H72B C72 H72C 109.5 . . ?
C69 C72A H72D 109.5 . . ?
C69 C72A H72E 109.5 . . ?
C69 C72A H72F 109.5 . . ?
H72D C72A H72E 109.5 . . ?
H72D C72A H72F 109.5 . . ?
H72E C72A H72F 109.5 . . ?
O3 C73 H73A 110.5 . . ?
O3 C73 H73B 110.5 . . ?
O3 C73 C74 106.4(4) . . ?
H73A C73 H73B 108.6 . . ?
C74 C73 H73A 110.5 . . ?
C74 C73 H73B 110.5 . . ?
C73 C74 H74A 111.1 . . ?
C73 C74 H74B 111.1 . . ?
H74A C74 H74B 109.1 . . ?
C75 C74 C73 103.3(4) . . ?
C75 C74 H74A 111.1 . . ?
C75 C74 H74B 111.1 . . ?
C74 C75 H75A 111.4 . . ?
C74 C75 H75B 111.4 . . ?
C74 C75 C76 101.7(4) . . ?
H75A C75 H75B 109.3 . . ?
C76 C75 H75A 111.4 . . ?
C76 C75 H75B 111.4 . . ?
O3 C76 C75 104.2(4) . . ?
O3 C76 H76A 110.9 . . ?
O3 C76 H76B 110.9 . . ?
C75 C76 H76A 110.9 . . ?
C75 C76 H76B 110.9 . . ?
H76A C76 H76B 108.9 . . ?
O4 C77 H77A 110.7 . . ?
O4 C77 H77B 110.7 . . ?
O4 C77 C78 105.1(4) . . ?
H77A C77 H77B 108.8 . . ?
C78 C77 H77A 110.7 . . ?
C78 C77 H77B 110.7 . . ?
C77 C78 H78A 110.1 . . ?
C77 C78 H78B 110.1 . . ?
H78A C78 H78B 108.4 . . ?
C79 C78 C77 108.1(5) . . ?
C79 C78 H78A 110.1 . . ?
C79 C78 H78B 110.1 . . ?
C78 C79 H79A 110.0 . . ?
C78 C79 H79B 110.0 . . ?
C78 C79 C80 108.3(5) . . ?
H79A C79 H79B 108.4 . . ?
C80 C79 H79A 110.0 . . ?
C80 C79 H79B 110.0 . . ?
O4 C80 H80A 110.2 . . ?
O4 C80 H80B 110.2 . . ?
C79 C80 O4 107.7(4) . . ?
C79 C80 H80A 110.2 . . ?
C79 C80 H80B 110.2 . . ?
H80A C80 H80B 108.5 . . ?
O5 C81 H81A 110.7 . . ?
O5 C81 H81B 110.7 . . ?
H81A C81 H81B 108.8 . . ?
C82 C81 O5 105.2(8) . . ?
C82 C81 H81A 110.7 . . ?
C82 C81 H81B 110.7 . . ?
O5 C81A H81C 111.0 . . ?
O5 C81A H81D 111.0 . . ?
O5 C81A C82 103.7(9) . . ?
H81C C81A H81D 109.0 . . ?
C82 C81A H81C 111.0 . . ?
C82 C81A H81D 111.0 . . ?
C81 C82 H82A 111.2 . . ?
C81 C82 H82B 111.2 . . ?
C81 C82 C83 103.0(8) . . ?
C81A C82 H82C 110.2 . . ?
C81A C82 H82D 110.2 . . ?
H82A C82 H82B 109.1 . . ?
H82C C82 H82D 108.5 . . ?
C83 C82 C81A 107.3(8) . . ?
C83 C82 H82A 111.2 . . ?
C83 C82 H82B 111.2 . . ?
C83 C82 H82C 110.2 . . ?
C83 C82 H82D 110.2 . . ?
C82 C83 H83A 111.5 . . ?
C82 C83 H83B 111.5 . . ?
C82 C83 C84 101.5(6) . . ?
H83A C83 H83B 109.3 . . ?
C84 C83 H83A 111.5 . . ?
C84 C83 H83B 111.5 . . ?
O5 C84 C83 104.5(6) . . ?
O5 C84 H84A 110.9 . . ?
O5 C84 H84B 110.9 . . ?
C83 C84 H84A 110.9 . . ?
C83 C84 H84B 110.9 . . ?
H84A C84 H84B 108.9 . . ?
H85A C85 H85B 109.5 . . ?
H85A C85 H85C 109.5 . . ?
H85B C85 H85C 109.5 . . ?
C86 C85 H85A 109.5 . . ?
C86 C85 H85B 109.5 . . ?
C86 C85 H85C 109.5 . . ?
C85 C86 H86A 108.8 . . ?
C85 C86 H86B 108.8 . . ?
H86A C86 H86B 107.7 . . ?
C87 C86 C85 113.9(6) . . ?
C87 C86 H86A 108.8 . . ?
C87 C86 H86B 108.8 . . ?
C86 C87 C87 112.2(6) . 2_776 ?
C86 C87 H87A 109.2 . . ?
C86 C87 H87B 109.2 . . ?
C87 C87 H87A 109.2 2_776 . ?
C87 C87 H87B 109.2 2_776 . ?
H87A C87 H87B 107.9 . . ?
H88B C88 H88C 109.5 . . ?
H88B C88 H88A 109.5 . . ?
H88C C88 H88A 109.5 . . ?
C89 C88 H88B 109.5 . . ?
C89 C88 H88C 109.5 . . ?
C89 C88 H88A 109.5 . . ?
C88 C89 H89A 106.9 . . ?
C88 C89 H89B 106.9 . . ?
C88 C89 C90 121.6(19) . . ?
H89A C89 H89B 106.7 . . ?
C90 C89 H89A 106.9 . . ?
C90 C89 H89B 106.9 . . ?
C89 C90 H90A 103.5 . . ?
C89 C90 H90B 103.5 . . ?
H90A C90 H90B 105.3 . . ?
C91 C90 C89 135(2) . . ?
C91 C90 H90A 103.5 . . ?
C91 C90 H90B 103.5 . . ?
C90 C91 H91A 101.8 . . ?
C90 C91 H91B 101.8 . . ?
C90 C91 C88A 156(3) . . ?
H91A C91 H91B 104.7 . . ?
C92 C91 C90 141(3) . . ?
C92 C91 H91A 101.8 . . ?
C92 C91 H91B 101.8 . . ?
C92 C91 C88A 15(3) . . ?
C88A C91 H91A 90.2 . . ?
C88A C91 H91B 95.1 . . ?
C91 C92 H92A 104.6 . . ?
C91 C92 H92B 104.6 . . ?
C91 C92 C93 131(3) . . ?
C91 C92 C89A 123(3) . . ?
H92A C92 H92B 105.7 . . ?
C93 C92 H92A 104.6 . . ?
C93 C92 H92B 104.6 . . ?
C93 C92 C89A 23.6(19) . . ?
C89A C92 H92A 87.8 . . ?
C89A C92 H92B 125.9 . . ?
C92 C93 H93A 109.5 . . ?
C92 C93 H93B 109.5 . . ?
C92 C93 H93C 109.5 . . ?
C92 C93 C90A 146(3) . . ?
H93A C93 H93B 109.5 . . ?
H93A C93 H93C 109.5 . . ?
H93B C93 H93C 109.5 . . ?
C88A C93 C92 20(3) . . ?
C88A C93 H93A 106.8 . . ?
C88A C93 H93B 93.0 . . ?
C88A C93 H93C 126.9 . . ?
C88A C93 C90A 139(5) . . ?
C89A C93 C92 110(5) . . ?
C89A C93 H93A 93.5 . . ?
C89A C93 H93B 17.6 . . ?
C89A C93 H93C 123.6 . . ?
C89A C93 C88A 91(5) . . ?
C89A C93 C90A 61(3) . . ?
C90A C93 H93A 103.9 . . ?
C90A C93 H93B 50.8 . . ?
C90A C93 H93C 64.2 . . ?
C91 C88A H88D 103.5 . . ?
C91 C88A H88E 89.1 . . ?
C91 C88A H88F 25.7 . . ?
C93 C88A C91 127(4) . . ?
C93 C88A H88D 129.6 . . ?
C93 C88A H88E 76.4 . . ?
C93 C88A H88F 115.3 . . ?
C93 C88A C89A 34(2) . . ?
H88D C88A H88E 109.5 . . ?
H88D C88A H88F 109.5 . . ?
H88E C88A H88F 109.5 . . ?
C89A C88A C91 133(3) . . ?
C89A C88A H88D 109.5 . . ?
C89A C88A H88E 109.5 . . ?
C89A C88A H88F 109.5 . . ?
C92 C89A H89C 105.2 . . ?
C92 C89A H89D 111.5 . . ?
C93 C89A C92 47(3) . . ?
C93 C89A C88A 55(4) . . ?
C93 C89A H89C 88.5 . . ?
C93 C89A H89D 157.5 . . ?
C93 C89A C90A 90(4) . . ?
C88A C89A C92 10(3) . . ?
C88A C89A H89C 103.4 . . ?
C88A C89A H89D 103.4 . . ?
H89C C89A H89D 105.2 . . ?
C90A C89A C92 126(3) . . ?
C90A C89A C88A 135(3) . . ?
C90A C89A H89C 103.4 . . ?
C90A C89A H89D 103.4 . . ?
C93 C90A H90C 82.9 . . ?
C93 C90A H90D 86.3 . . ?
C89A C90A C93 29.3(19) . . ?
C89A C90A H90C 102.3 . . ?
C89A C90A H90D 102.3 . . ?
H90C C90A H90D 104.8 . . ?
C91A C90A C93 168(3) . . ?
C91A C90A C89A 139(3) . . ?
C91A C90A H90C 102.3 . . ?
C91A C90A H90D 102.3 . . ?
C90A C91A H91C 101.0 . . ?
C90A C91A H91D 101.0 . . ?
C90A C91A C92A 144(3) . . ?
H91C C91A H91D 104.5 . . ?
C92A C91A H91C 101.0 . . ?
C92A C91A H91D 101.0 . . ?
C91A C92A H92C 106.7 . . ?
C91A C92A H92D 106.7 . . ?
C91A C92A C93A 122(2) . . ?
H92C C92A H92D 106.6 . . ?
C93A C92A H92C 106.7 . . ?
C93A C92A H92D 106.7 . . ?
C92A C93A H93D 109.5 . . ?
C92A C93A H93E 109.5 . . ?
C92A C93A H93F 109.5 . . ?
H93D C93A H93E 109.5 . . ?
H93D C93A H93F 109.5 . . ?
H93E C93A H93F 109.5 . . ?

loop_
_geom_bond_atom_site_label_1
_geom_bond_atom_site_label_2
_geom_bond_distance
_geom_bond_site_symmetry_2
_geom_bond_publ_flag
Dy1 Br1 2.8301(5) . ?
Dy1 O1 2.130(3) . ?
Dy1 O2 2.106(3) . ?
Dy1 O3 2.376(3) . ?
Dy1 O4 2.447(3) . ?
Dy1 O5 2.393(3) . ?
O1 C1 1.336(4) . ?
O2 C37 1.341(5) . ?
O3 C73 1.450(5) . ?
O3 C76 1.460(5) . ?
O4 C77 1.466(5) . ?
O4 C80 1.451(5) . ?
O5 C81 1.531(10) . ?
O5 C81A 1.431(12) . ?
O5 C84 1.421(6) . ?
C1 C2 1.420(5) . ?
C1 C6 1.410(6) . ?
C2 C3 1.383(6) . ?
C2 C7 1.526(6) . ?
C3 H3 0.9500 . ?
C3 C4 1.386(6) . ?
C4 C5 1.379(6) . ?
C4 C33 1.541(10) . ?
C4 C33A 1.556(12) . ?
C5 H5 0.9500 . ?
C5 C6 1.392(6) . ?
C6 C20 1.521(6) . ?
C7 H7 1.0000 . ?
C7 C8 1.543(6) . ?
C7 C14 1.528(6) . ?
C8 C9 1.400(6) . ?
C8 C13 1.377(6) . ?
C9 H9 0.9500 . ?
C9 C10 1.390(6) . ?
C10 H10 0.9500 . ?
C10 C11 1.367(7) . ?
C11 H11 0.9500 . ?
C11 C12 1.384(7) . ?
C12 H12 0.9500 . ?
C12 C13 1.379(6) . ?
C13 H13 0.9500 . ?
C14 C15 1.385(6) . ?
C14 C19 1.377(6) . ?
C15 H15 0.9500 . ?
C15 C16 1.388(6) . ?
C16 H16 0.9500 . ?
C16 C17 1.367(7) . ?
C17 H17 0.9500 . ?
C17 C18 1.365(6) . ?
C18 H18 0.9500 . ?
C18 C19 1.381(6) . ?
C19 H19 0.9500 . ?
C20 H20 1.0000 . ?
C20 H20A 1.0000 . ?
C20 C21 1.520(6) . ?
C20 C27 1.534(6) . ?
C20 C27A 1.578(7) . ?
C21 C22 1.393(7) . ?
C21 C26 1.376(6) . ?
C22 H22 0.9500 . ?
C22 C23 1.388(8) . ?
C23 H23 0.9500 . ?
C23 C24 1.364(8) . ?
C24 H24 0.9500 . ?
C24 C25 1.380(8) . ?
C25 H25 0.9500 . ?
C25 C26 1.376(7) . ?
C26 H26 0.9500 . ?
C27 C32 1.3900 . ?
C27 C28 1.3900 . ?
C32 H32 0.9500 . ?
C32 C31 1.3900 . ?
C31 H31 0.9500 . ?
C31 C30 1.3900 . ?
C30 H30 0.9500 . ?
C30 C29 1.3900 . ?
C29 H29 0.9500 . ?
C29 C28 1.3900 . ?
C28 H28 0.9500 . ?
C27A C32A 1.3900 . ?
C27A C28A 1.3900 . ?
C32A H32A 0.9500 . ?
C32A C31A 1.3900 . ?
C31A H31A 0.9500 . ?
C31A C30A 1.3900 . ?
C30A H30A 0.9500 . ?
C30A C29A 1.3900 . ?
C29A H29A 0.9500 . ?
C29A C28A 1.3900 . ?
C28A H28A 0.9500 . ?
C33 C34 1.534(12) . ?
C33 C35 1.507(11) . ?
C33 C36 1.501(12) . ?
C33A C34A 1.545(12) . ?
C33A C35A 1.504(12) . ?
C33A C36A 1.518(12) . ?
C34 H34A 0.9800 . ?
C34 H34B 0.9800 . ?
C34 H34C 0.9800 . ?
C34A H34D 0.9800 . ?
C34A H34E 0.9800 . ?
C34A H34F 0.9800 . ?
C35 H35A 0.9800 . ?
C35 H35B 0.9800 . ?
C35 H35C 0.9800 . ?
C35A H35D 0.9800 . ?
C35A H35E 0.9800 . ?
C35A H35F 0.9800 . ?
C36 H36A 0.9800 . ?
C36 H36B 0.9800 . ?
C36 H36C 0.9800 . ?
C36A H36D 0.9800 . ?
C36A H36E 0.9800 . ?
C36A H36F 0.9800 . ?
C37 C38 1.420(5) . ?
C37 C42 1.414(5) . ?
C38 C39 1.390(6) . ?
C38 C43 1.534(5) . ?
C39 H39 0.9500 . ?
C39 C40 1.382(6) . ?
C40 C41 1.390(6) . ?
C40 C69 1.530(6) . ?
C41 H41 0.9500 . ?
C41 C42 1.382(6) . ?
C42 C56 1.536(6) . ?
C43 H43 1.0000 . ?
C43 C44 1.537(6) . ?
C43 C50 1.527(6) . ?
C44 C45 1.376(6) . ?
C44 C49 1.391(7) . ?
C45 H45 0.9500 . ?
C45 C46 1.395(7) . ?
C46 H46 0.9500 . ?
C46 C47 1.353(8) . ?
C47 H47 0.9500 . ?
C47 C48 1.379(8) . ?
C48 H48 0.9500 . ?
C48 C49 1.376(8) . ?
C49 H49 0.9500 . ?
C50 C51 1.394(6) . ?
C50 C55 1.393(6) . ?
C51 H51 0.9500 . ?
C51 C52 1.383(6) . ?
C52 H52 0.9500 . ?
C52 C53 1.390(7) . ?
C53 H53 0.9500 . ?
C53 C54 1.369(7) . ?
C54 H54 0.9500 . ?
C54 C55 1.369(7) . ?
C55 H55 0.9500 . ?
C56 H56 1.0000 . ?
C56 C57 1.531(6) . ?
C56 C63 1.527(6) . ?
C57 C58 1.387(6) . ?
C57 C62 1.393(6) . ?
C58 H58 0.9500 . ?
C58 C59 1.382(7) . ?
C59 H59 0.9500 . ?
C59 C60 1.381(7) . ?
C60 H60 0.9500 . ?
C60 C61 1.375(7) . ?
C61 H61 0.9500 . ?
C61 C62 1.382(7) . ?
C62 H62 0.9500 . ?
C63 C64 1.393(6) . ?
C63 C68 1.389(6) . ?
C64 H64 0.9500 . ?
C64 C65 1.378(7) . ?
C65 H65 0.9500 . ?
C65 C66 1.375(7) . ?
C66 H66 0.9500 . ?
C66 C67 1.366(7) . ?
C67 H67 0.9500 . ?
C67 C68 1.379(6) . ?
C68 H68 0.9500 . ?
C69 C70 1.492(9) . ?
C69 C70A 1.540(9) . ?
C69 C71 1.558(9) . ?
C69 C71A 1.563(8) . ?
C69 C72 1.566(8) . ?
C69 C72A 1.490(9) . ?
C70 H70A 0.9800 . ?
C70 H70B 0.9800 . ?
C70 H70C 0.9800 . ?
C70A H70D 0.9800 . ?
C70A H70E 0.9800 . ?
C70A H70F 0.9800 . ?
C71 H71A 0.9800 . ?
C71 H71B 0.9800 . ?
C71 H71C 0.9800 . ?
C71A H71D 0.9800 . ?
C71A H71E 0.9800 . ?
C71A H71F 0.9800 . ?
C72 H72A 0.9800 . ?
C72 H72B 0.9800 . ?
C72 H72C 0.9800 . ?
C72A H72D 0.9800 . ?
C72A H72E 0.9800 . ?
C72A H72F 0.9800 . ?
C73 H73A 0.9900 . ?
C73 H73B 0.9900 . ?
C73 C74 1.513(6) . ?
C74 H74A 0.9900 . ?
C74 H74B 0.9900 . ?
C74 C75 1.500(7) . ?
C75 H75A 0.9900 . ?
C75 H75B 0.9900 . ?
C75 C76 1.538(7) . ?
C76 H76A 0.9900 . ?
C76 H76B 0.9900 . ?
C77 H77A 0.9900 . ?
C77 H77B 0.9900 . ?
C77 C78 1.483(6) . ?
C78 H78A 0.9900 . ?
C78 H78B 0.9900 . ?
C78 C79 1.434(7) . ?
C79 H79A 0.9900 . ?
C79 H79B 0.9900 . ?
C79 C80 1.447(7) . ?
C80 H80A 0.9900 . ?
C80 H80B 0.9900 . ?
C81 H81A 0.9900 . ?
C81 H81B 0.9900 . ?
C81 C82 1.364(12) . ?
C81A H81C 0.9900 . ?
C81A H81D 0.9900 . ?
C81A C82 1.495(13) . ?
C82 H82A 0.9900 . ?
C82 H82B 0.9900 . ?
C82 H82C 0.9900 . ?
C82 H82D 0.9900 . ?
C82 C83 1.469(11) . ?
C83 H83A 0.9900 . ?
C83 H83B 0.9900 . ?
C83 C84 1.470(10) . ?
C84 H84A 0.9900 . ?
C84 H84B 0.9900 . ?
C85 H85A 0.9800 . ?
C85 H85B 0.9800 . ?
C85 H85C 0.9800 . ?
C85 C86 1.544(7) . ?
C86 H86A 0.9900 . ?
C86 H86B 0.9900 . ?
C86 C87 1.506(7) . ?
C87 C87 1.514(9) 2_776 ?
C87 H87A 0.9900 . ?
C87 H87B 0.9900 . ?
C88 H88B 0.9800 . ?
C88 H88C 0.9800 . ?
C88 H88A 0.9800 . ?
C88 C89 1.394(13) . ?
C89 H89A 0.9900 . ?
C89 H89B 0.9900 . ?
C89 C90 1.404(16) . ?
C90 H90A 0.9900 . ?
C90 H90B 0.9900 . ?
C90 C91 1.373(14) . ?
C91 H91A 0.9900 . ?
C91 H91B 0.9900 . ?
C91 C92 1.367(16) . ?
C91 C88A 1.66(4) . ?
C92 H92A 0.9900 . ?
C92 H92B 0.9900 . ?
C92 C93 1.396(15) . ?
C92 C89A 1.81(4) . ?
C93 H93A 0.9800 . ?
C93 H93B 0.9800 . ?
C93 H93C 0.9800 . ?
C93 C88A 1.13(5) . ?
C93 C89A 0.77(4) . ?
C93 C90A 1.57(5) . ?
C88A H88D 0.9800 . ?
C88A H88E 0.9800 . ?
C88A H88F 0.9800 . ?
C88A C89A 1.377(15) . ?
C89A H89C 0.9900 . ?
C89A H89D 0.9900 . ?
C89A C90A 1.365(15) . ?
C90A H90C 0.9900 . ?
C90A H90D 0.9900 . ?
C90A C91A 1.333(14) . ?
C91A H91C 0.9900 . ?
C91A H91D 0.9900 . ?
C91A C92A 1.382(15) . ?
C92A H92C 0.9900 . ?
C92A H92D 0.9900 . ?
C92A C93A 1.423(16) . ?
C93A H93D 0.9800 . ?
C93A H93E 0.9800 . ?
C93A H93F 0.9800 . ?

loop_
_geom_torsion_atom_site_label_1
_geom_torsion_atom_site_label_2
_geom_torsion_atom_site_label_3
_geom_torsion_atom_site_label_4
_geom_torsion
_geom_torsion_site_symmetry_1
_geom_torsion_site_symmetry_2
_geom_torsion_site_symmetry_3
_geom_torsion_site_symmetry_4
_geom_torsion_publ_flag
Dy1 O3 C73 C74 -164.9(3) . . . . ?
Dy1 O3 C76 C75 140.4(3) . . . . ?
Dy1 O4 C77 C78 -161.5(4) . . . . ?
Dy1 O4 C80 C79 165.8(4) . . . . ?
Dy1 O5 C81 C82 159.4(6) . . . . ?
Dy1 O5 C81A C82 135.1(7) . . . . ?
Dy1 O5 C84 C83 -123.2(5) . . . . ?
O1 C1 C2 C3 175.9(4) . . . . ?
O1 C1 C2 C7 -9.6(6) . . . . ?
O1 C1 C6 C5 -175.6(4) . . . . ?
O1 C1 C6 C20 9.3(6) . . . . ?
O2 C37 C38 C39 178.7(4) . . . . ?
O2 C37 C38 C43 -1.3(6) . . . . ?
O2 C37 C42 C41 -179.7(4) . . . . ?
O2 C37 C42 C56 -1.7(6) . . . . ?
O3 C73 C74 C75 27.4(5) . . . . ?
O4 C77 C78 C79 -15.4(8) . . . . ?
O5 C81 C82 C83 -36.7(10) . . . . ?
O5 C81A C82 C83 10.7(13) . . . . ?
C1 C2 C3 C4 1.3(7) . . . . ?
C1 C2 C7 C8 -80.3(5) . . . . ?
C1 C2 C7 C14 154.4(4) . . . . ?
C1 C6 C20 C21 87.7(5) . . . . ?
C1 C6 C20 C27 -138.1(5) . . . . ?
C1 C6 C20 C27A -155.0(5) . . . . ?
C2 C1 C6 C5 5.2(6) . . . . ?
C2 C1 C6 C20 -169.9(4) . . . . ?
C2 C3 C4 C5 1.9(7) . . . . ?
C2 C3 C4 C33 -174.6(8) . . . . ?
C2 C3 C4 C33A 174.7(9) . . . . ?
C2 C7 C8 C9 159.9(4) . . . . ?
C2 C7 C8 C13 -23.9(5) . . . . ?
C2 C7 C14 C15 106.7(5) . . . . ?
C2 C7 C14 C19 -72.4(5) . . . . ?
C3 C2 C7 C8 94.2(5) . . . . ?
C3 C2 C7 C14 -31.1(6) . . . . ?
C3 C4 C5 C6 -1.5(7) . . . . ?
C3 C4 C33 C34 78.9(11) . . . . ?
C3 C4 C33 C35 -38.6(13) . . . . ?
C3 C4 C33 C36 -163.2(10) . . . . ?
C3 C4 C33A C34A 56.0(13) . . . . ?
C3 C4 C33A C35A -59.2(14) . . . . ?
C3 C4 C33A C36A 173.9(10) . . . . ?
C4 C5 C6 C1 -2.1(7) . . . . ?
C4 C5 C6 C20 173.0(4) . . . . ?
C5 C4 C33 C34 -97.3(10) . . . . ?
C5 C4 C33 C35 145.2(9) . . . . ?
C5 C4 C33 C36 20.6(13) . . . . ?
C5 C4 C33A C34A -131.4(10) . . . . ?
C5 C4 C33A C35A 113.4(11) . . . . ?
C5 C4 C33A C36A -13.5(15) . . . . ?
C5 C6 C20 C21 -87.4(5) . . . . ?
C5 C6 C20 C27 46.8(6) . . . . ?
C5 C6 C20 C27A 29.9(7) . . . . ?
C6 C1 C2 C3 -4.8(6) . . . . ?
C6 C1 C2 C7 169.7(4) . . . . ?
C6 C20 C21 C22 26.9(6) . . . . ?
C6 C20 C21 C26 -155.1(4) . . . . ?
C6 C20 C27 C32 71.7(7) . . . . ?
C6 C20 C27 C28 -104.7(6) . . . . ?
C6 C20 C27A C32A 72.0(8) . . . . ?
C6 C20 C27A C28A -107.4(7) . . . . ?
C7 C2 C3 C4 -173.2(4) . . . . ?
C7 C8 C9 C10 177.5(4) . . . . ?
C7 C8 C13 C12 -177.5(4) . . . . ?
C7 C14 C15 C16 -179.3(4) . . . . ?
C7 C14 C19 C18 179.5(4) . . . . ?
C8 C7 C14 C15 -18.5(6) . . . . ?
C8 C7 C14 C19 162.4(4) . . . . ?
C8 C9 C10 C11 -0.5(7) . . . . ?
C9 C8 C13 C12 -1.3(6) . . . . ?
C9 C10 C11 C12 0.2(7) . . . . ?
C10 C11 C12 C13 -0.4(7) . . . . ?
C11 C12 C13 C8 1.0(7) . . . . ?
C13 C8 C9 C10 1.1(6) . . . . ?
C14 C7 C8 C9 -73.7(5) . . . . ?
C14 C7 C8 C13 102.5(5) . . . . ?
C14 C15 C16 C17 -0.1(8) . . . . ?
C15 C14 C19 C18 0.4(7) . . . . ?
C15 C16 C17 C18 0.3(8) . . . . ?
C16 C17 C18 C19 -0.1(8) . . . . ?
C17 C18 C19 C14 -0.2(8) . . . . ?
C19 C14 C15 C16 -0.3(7) . . . . ?
C20 C21 C22 C23 178.0(5) . . . . ?
C20 C21 C26 C25 -178.6(5) . . . . ?
C20 C27 C32 C31 -176.4(9) . . . . ?
C20 C27 C28 C29 176.4(9) . . . . ?
C20 C27A C32A C31A -179.4(10) . . . . ?
C20 C27A C28A C29A 179.4(11) . . . . ?
C21 C20 C27 C32 -156.7(5) . . . . ?
C21 C20 C27 C28 26.9(8) . . . . ?
C21 C20 C27A C32A -166.4(6) . . . . ?
C21 C20 C27A C28A 14.2(8) . . . . ?
C21 C22 C23 C24 0.2(11) . . . . ?
C22 C21 C26 C25 -0.5(8) . . . . ?
C22 C23 C24 C25 0.4(11) . . . . ?
C23 C24 C25 C26 -1.0(10) . . . . ?
C24 C25 C26 C21 1.1(9) . . . . ?
C26 C21 C22 C23 -0.1(8) . . . . ?
C27 C20 C21 C22 -104.7(7) . . . . ?
C27 C20 C21 C26 73.3(7) . . . . ?
C27 C32 C31 C30 0.0 . . . . ?
C32 C27 C28 C29 0.0 . . . . ?
C32 C31 C30 C29 0.0 . . . . ?
C31 C30 C29 C28 0.0 . . . . ?
C30 C29 C28 C27 0.0 . . . . ?
C28 C27 C32 C31 0.0 . . . . ?
C27A C20 C21 C22 -94.5(7) . . . . ?
C27A C20 C21 C26 83.5(7) . . . . ?
C27A C32A C31A C30A 0.0 . . . . ?
C32A C27A C28A C29A 0.0 . . . . ?
C32A C31A C30A C29A 0.0 . . . . ?
C31A C30A C29A C28A 0.0 . . . . ?
C30A C29A C28A C27A 0.0 . . . . ?
C28A C27A C32A C31A 0.0 . . . . ?
C33 C4 C5 C6 174.8(8) . . . . ?
C33A C4 C5 C6 -174.4(9) . . . . ?
C37 C38 C39 C40 0.6(7) . . . . ?
C37 C38 C43 C44 121.6(4) . . . . ?
C37 C38 C43 C50 -112.7(4) . . . . ?
C37 C42 C56 C57 141.4(4) . . . . ?
C37 C42 C56 C63 -92.5(5) . . . . ?
C38 C37 C42 C41 0.3(6) . . . . ?
C38 C37 C42 C56 178.3(4) . . . . ?
C38 C39 C40 C41 1.2(6) . . . . ?
C38 C39 C40 C69 -179.1(4) . . . . ?
C38 C43 C44 C45 -9.1(7) . . . . ?
C38 C43 C44 C49 173.2(5) . . . . ?
C38 C43 C50 C51 107.4(4) . . . . ?
C38 C43 C50 C55 -73.9(5) . . . . ?
C39 C38 C43 C44 -58.3(5) . . . . ?
C39 C38 C43 C50 67.3(5) . . . . ?
C39 C40 C41 C42 -2.2(6) . . . . ?
C39 C40 C69 C70 -161.8(8) . . . . ?
C39 C40 C69 C70A -107.2(6) . . . . ?
C39 C40 C69 C71 71.7(7) . . . . ?
C39 C40 C69 C71A 136.0(6) . . . . ?
C39 C40 C69 C72 -42.5(7) . . . . ?
C39 C40 C69 C72A 16.3(8) . . . . ?
C40 C41 C42 C37 1.5(7) . . . . ?
C40 C41 C42 C56 -176.5(4) . . . . ?
C41 C40 C69 C70 17.9(9) . . . . ?
C41 C40 C69 C70A 72.5(7) . . . . ?
C41 C40 C69 C71 -108.5(6) . . . . ?
C41 C40 C69 C71A -44.2(7) . . . . ?
C41 C40 C69 C72 137.3(6) . . . . ?
C41 C40 C69 C72A -164.0(6) . . . . ?
C41 C42 C56 C57 -40.5(5) . . . . ?
C41 C42 C56 C63 85.5(5) . . . . ?
C42 C37 C38 C39 -1.4(6) . . . . ?
C42 C37 C38 C43 178.7(4) . . . . ?
C42 C56 C57 C58 -64.2(5) . . . . ?
C42 C56 C57 C62 113.5(4) . . . . ?
C42 C56 C63 C64 160.2(4) . . . . ?
C42 C56 C63 C68 -23.7(6) . . . . ?
C43 C38 C39 C40 -179.4(4) . . . . ?
C43 C44 C45 C46 179.9(5) . . . . ?
C43 C44 C49 C48 179.8(7) . . . . ?
C43 C50 C51 C52 179.4(4) . . . . ?
C43 C50 C55 C54 -179.6(5) . . . . ?
C44 C43 C50 C51 -124.9(4) . . . . ?
C44 C43 C50 C55 53.8(6) . . . . ?
C44 C45 C46 C47 0.8(10) . . . . ?
C45 C44 C49 C48 1.9(11) . . . . ?
C45 C46 C47 C48 1.3(12) . . . . ?
C46 C47 C48 C49 -1.8(14) . . . . ?
C47 C48 C49 C44 0.1(14) . . . . ?
C49 C44 C45 C46 -2.4(9) . . . . ?
C50 C43 C44 C45 -135.6(5) . . . . ?
C50 C43 C44 C49 46.7(7) . . . . ?
C50 C51 C52 C53 0.4(7) . . . . ?
C51 C50 C55 C54 -0.9(7) . . . . ?
C51 C52 C53 C54 -1.3(8) . . . . ?
C52 C53 C54 C55 1.1(8) . . . . ?
C53 C54 C55 C50 0.0(8) . . . . ?
C55 C50 C51 C52 0.6(7) . . . . ?
C56 C57 C58 C59 177.3(4) . . . . ?
C56 C57 C62 C61 -177.8(4) . . . . ?
C56 C63 C64 C65 175.9(4) . . . . ?
C56 C63 C68 C67 -176.1(4) . . . . ?
C57 C56 C63 C64 -76.0(5) . . . . ?
C57 C56 C63 C68 100.2(5) . . . . ?
C57 C58 C59 C60 1.0(8) . . . . ?
C58 C57 C62 C61 -0.1(7) . . . . ?
C58 C59 C60 C61 -0.8(8) . . . . ?
C59 C60 C61 C62 0.2(8) . . . . ?
C60 C61 C62 C57 0.3(8) . . . . ?
C62 C57 C58 C59 -0.5(7) . . . . ?
C63 C56 C57 C58 170.0(4) . . . . ?
C63 C56 C57 C62 -12.3(6) . . . . ?
C63 C64 C65 C66 0.9(8) . . . . ?
C64 C63 C68 C67 0.1(7) . . . . ?
C64 C65 C66 C67 -0.9(8) . . . . ?
C65 C66 C67 C68 0.5(8) . . . . ?
C66 C67 C68 C63 -0.1(8) . . . . ?
C68 C63 C64 C65 -0.5(7) . . . . ?
C69 C40 C41 C42 178.0(4) . . . . ?
C73 O3 C76 C75 -19.6(5) . . . . ?
C73 C74 C75 C76 -38.2(5) . . . . ?
C74 C75 C76 O3 35.9(4) . . . . ?
C76 O3 C73 C74 -4.5(5) . . . . ?
C77 O4 C80 C79 -11.9(6) . . . . ?
C77 C78 C79 C80 8.4(9) . . . . ?
C78 C79 C80 O4 2.1(8) . . . . ?
C80 O4 C77 C78 16.6(6) . . . . ?
C81 O5 C84 C83 15.4(8) . . . . ?
C81 C82 C83 C84 46.5(10) . . . . ?
C81A O5 C84 C83 45.5(9) . . . . ?
C81A C82 C83 C84 15.7(11) . . . . ?
C82 C83 C84 O5 -37.1(8) . . . . ?
C84 O5 C81 C82 13.5(10) . . . . ?
C84 O5 C81A C82 -33.9(11) . . . . ?
C85 C86 C87 C87 175.3(6) . . . 2_776 ?
C88 C89 C90 C91 174(3) . . . . ?
C89 C90 C91 C92 160(4) . . . . ?
C89 C90 C91 C88A 167(5) . . . . ?
C90 C91 C92 C93 -133(5) . . . . ?
C90 C91 C92 C89A -161(4) . . . . ?
C90 C91 C88A C93 -103(8) . . . . ?
C90 C91 C88A C89A -147(6) . . . . ?
C91 C92 C93 C88A -94(11) . . . . ?
C91 C92 C93 C89A -79(6) . . . . ?
C91 C92 C93 C90A -12(7) . . . . ?
C91 C92 C89A C93 118(6) . . . . ?
C91 C92 C89A C88A -89(16) . . . . ?
C91 C92 C89A C90A 71(6) . . . . ?
C91 C88A C89A C92 71(14) . . . . ?
C91 C88A C89A C93 95(7) . . . . ?
C91 C88A C89A C90A 48(8) . . . . ?
C92 C91 C88A C93 -85(11) . . . . ?
C92 C91 C88A C89A -129(11) . . . . ?
C92 C93 C88A C91 51(7) . . . . ?
C92 C93 C88A C89A 165(9) . . . . ?
C92 C93 C89A C88A -5(3) . . . . ?
C92 C93 C89A C90A 144(3) . . . . ?
C92 C93 C90A C89A -82(7) . . . . ?
C92 C93 C90A C91A -68(20) . . . . ?
C92 C89A C90A C93 32(3) . . . . ?
C92 C89A C90A C91A -144(5) . . . . ?
C93 C92 C89A C88A 153(16) . . . . ?
C93 C92 C89A C90A -47(5) . . . . ?
C93 C88A C89A C92 -23(14) . . . . ?
C93 C88A C89A C90A -47(6) . . . . ?
C93 C89A C90A C91A -176(6) . . . . ?
C93 C90A C91A C92A -175(14) . . . . ?
C88A C91 C92 C93 59(8) . . . . ?
C88A C91 C92 C89A 31(7) . . . . ?
C88A C93 C89A C92 5(3) . . . . ?
C88A C93 C89A C90A 149(4) . . . . ?
C88A C93 C90A C89A -51(6) . . . . ?
C88A C93 C90A C91A -37(21) . . . . ?
C88A C89A C90A C93 37(5) . . . . ?
C88A C89A C90A C91A -139(6) . . . . ?
C89A C92 C93 C88A -16(9) . . . . ?
C89A C92 C93 C90A 66(6) . . . . ?
C89A C93 C88A C91 -115(6) . . . . ?
C89A C93 C90A C91A 14(19) . . . . ?
C89A C90A C91A C92A -165(5) . . . . ?
C90A C93 C88A C91 -72(7) . . . . ?
C90A C93 C88A C89A 43(4) . . . . ?
C90A C93 C89A C92 -144(3) . . . . ?
C90A C93 C89A C88A -149(4) . . . . ?
C90A C91A C92A C93A -150(5) . . . . ?

loop_
_exptl_oxdiff_crystal_face_indexfrac_h
_exptl_oxdiff_crystal_face_indexfrac_k
_exptl_oxdiff_crystal_face_indexfrac_l
_exptl_oxdiff_crystal_face_x
_exptl_oxdiff_crystal_face_y
_exptl_oxdiff_crystal_face_z
16.9794 0.4650 -3.0818 -0.0411 0.5249 0.8502
-1.5903 -4.9816 33.2767 0.0717 -0.9043 0.4208
-16.8241 -1.0139 6.7484 0.0483 -0.6159 -0.7863
1.4171 4.9827 -33.2843 -0.0714 0.9000 -0.4300
12.5431 7.0000 12.8330 -0.4253 -0.0325 0.9045
5.3731 -20.9539 4.9710 0.9647 0.0766 0.2521
-12.2099 -7.8187 -12.5142 0.4621 0.0354 -0.8861
-3.0623 21.1930 -2.6298 -0.9927 -0.0786 -0.0914
8.9830 14.9787 5.9787 -0.7642 0.0297 0.6493
